data_4347008
loop_
_publ_author_name
'Chakkaradhari, Gomathy'
'Chen, Yi-Ting'
'Karttunen, Antti J.'
'Dau, Minh Thuy'
'J\"anis, Janne'
'Tunik, Sergey P.'
'Chou, Pi-Tai'
'Ho, Mei-Lin'
'Koshevoy, Igor O.'

_publ_section_title
;
 Luminescent Triphosphine Cyanide d(10) Metal Complexes.
;
_journal_issue 5
_journal_name_full 'Inorganic chemistry'
_journal_page_first 2174
_journal_page_last 2184
_journal_paper_doi 10.1021/acs.inorgchem.5b02581
_journal_volume 55
_journal_year 2016
_chemical_formula_moiety '2(C85 H66 Cu2 N P6), 2(C F3 O3 S), 3(C H2 Cl2)'
_chemical_formula_sum 'C175 H138 Cl6 Cu4 F6 N2 O6 P12 S2'
_chemical_formula_weight 3381.49
_space_group_crystal_system triclinic
_space_group_IT_number 1
_space_group_name_Hall 'P 1'
_space_group_name_H-M_alt 'P 1'
_atom_sites_solution_hydrogens geom
_audit_creation_method SHELXL-2014/6
_cell_angle_alpha 105.562(4)
_cell_angle_beta 107.131(4)
_cell_angle_gamma 112.836(3)
_cell_formula_units_Z 1
_cell_length_a 17.0857(12)
_cell_length_b 17.1852(12)
_cell_length_c 17.312(2)
_cell_measurement_reflns_used 9994
_cell_measurement_temperature 120(2)
_cell_measurement_theta_max 30.63
_cell_measurement_theta_min 2.40
_cell_volume 4032.4(7)
_computing_cell_refinement 'SAINT (Bruker AXS, 2009)'
_computing_data_collection 'APEX2 (Bruker AXS, 2010)'
_computing_data_reduction 'SAINT (Bruker AXS, 2009)'
_computing_molecular_graphics 'Diamond v.3.2g (Brandenburg, 2011)'
_computing_publication_material 'SHELXL-2014 (Sheldrick, 2014)'
_computing_structure_refinement 'SHELXL-2014/6 (Sheldrick, 2014)'
_computing_structure_solution 'SHELXS-2013 (Sheldrick, 2013)'
_diffrn_ambient_temperature 120(2)
_diffrn_detector_area_resol_mean 16
_diffrn_measured_fraction_theta_full 0.998
_diffrn_measured_fraction_theta_max 0.996
_diffrn_measurement_device '62mm x 62mm CCD camera on \k-goniostat'
_diffrn_measurement_device_type 'Bruker KAPPA APEX II DUO CCD'
_diffrn_measurement_method '\f scans and \w scans with \k offset'
_diffrn_radiation_monochromator 'curved graphite crystal'
_diffrn_radiation_source 'fine-focus sealed tube'
_diffrn_radiation_type MoK\a
_diffrn_radiation_wavelength 0.71073
_diffrn_reflns_av_R_equivalents 0.0323
_diffrn_reflns_av_unetI/netI 0.0565
_diffrn_reflns_Laue_measured_fraction_full 0.998
_diffrn_reflns_Laue_measured_fraction_max 0.996
_diffrn_reflns_limit_h_max 23
_diffrn_reflns_limit_h_min -24
_diffrn_reflns_limit_k_max 24
_diffrn_reflns_limit_k_min -24
_diffrn_reflns_limit_l_max 21
_diffrn_reflns_limit_l_min -24
_diffrn_reflns_number 81751
_diffrn_reflns_point_group_measured_fraction_full 0.998
_diffrn_reflns_point_group_measured_fraction_max 0.996
_diffrn_reflns_theta_full 25.242
_diffrn_reflns_theta_max 30.000
_diffrn_reflns_theta_min 1.955
_exptl_absorpt_coefficient_mu 0.829
_exptl_absorpt_correction_T_max 0.820
_exptl_absorpt_correction_T_min 0.804
_exptl_absorpt_correction_type numerical
_exptl_absorpt_process_details 'SADABS (Sheldrick, 2008)'
_exptl_crystal_colour yellow
_exptl_crystal_density_diffrn 1.392
_exptl_crystal_description block
_exptl_crystal_F_000 1734
_exptl_crystal_size_max 0.275
_exptl_crystal_size_mid 0.271
_exptl_crystal_size_min 0.250
_refine_diff_density_max 1.449
_refine_diff_density_min -1.284
_refine_diff_density_rms 0.083
_refine_ls_abs_structure_details
;
 Refined as an inversion twin.
;
_refine_ls_abs_structure_Flack 0.018(8)
_refine_ls_extinction_method none
_refine_ls_goodness_of_fit_ref 1.009
_refine_ls_hydrogen_treatment constr
_refine_ls_matrix_type full
_refine_ls_number_parameters 1923
_refine_ls_number_reflns 34389
_refine_ls_number_restraints 17
_refine_ls_restrained_S_all 1.010
_refine_ls_R_factor_all 0.0554
_refine_ls_R_factor_gt 0.0437
_refine_ls_shift/su_max 0.003
_refine_ls_shift/su_mean 0.000
_refine_ls_structure_factor_coef Fsqd
_refine_ls_weighting_details 'w=1/[\s^2^(Fo^2^)+(0.0745P)^2^] where P=(Fo^2^+2Fc^2^)/3'
_refine_ls_weighting_scheme calc
_refine_ls_wR_factor_gt 0.1111
_refine_ls_wR_factor_ref 0.1168
_reflns_Friedel_coverage 1.000
_reflns_Friedel_fraction_full 0.998
_reflns_Friedel_fraction_max 0.996
_reflns_number_gt 29313
_reflns_number_total 34389
_reflns_threshold_expression 'I > 2\s(I)'
_cod_data_source_file ic5b02581_si_003.cif
_cod_data_source_block 4a
_cod_original_cell_volume 4032.5(6)
_cod_database_code 4347008
_shelx_space_group_comment
;
The symmetry employed for this shelxl refinement is uniquely defined
by the following loop, which should always be used as a source of
symmetry information in preference to the above space-group names.
They are only intended as comments.
;
_shelx_estimated_absorpt_t_min 0.804
_shelx_estimated_absorpt_t_max 0.820
_shelxl_version_number 2014/6

loop_
_space_group_symop_operation_xyz
'x, y, z'

loop_
_atom_site_label
_atom_site_type_symbol
_atom_site_fract_x
_atom_site_fract_y
_atom_site_fract_z
_atom_site_U_iso_or_equiv
_atom_site_adp_type
_atom_site_occupancy
_atom_site_site_symmetry_order
_atom_site_calc_flag
_atom_site_refinement_flags_posn
_atom_site_refinement_flags_adp
_atom_site_refinement_flags_occupancy
_atom_site_disorder_assembly
_atom_site_disorder_group
C1 C 0.0006(3) 0.5524(3) 0.7422(2) 0.0143(7) Uani 1 1 d . . . . .
C2 C -0.2547(3) 0.4590(3) 0.7418(3) 0.0227(8) Uani 1 1 d . . . . .
C3 C -0.2586(3) 0.4029(3) 0.6645(3) 0.0301(10) Uani 1 1 d . . . . .
H3 H -0.2135 0.4300 0.6443 0.036 Uiso 1 1 calc R U . . .
C4 C -0.3260(4) 0.3092(4) 0.6166(4) 0.0392(12) Uani 1 1 d . . . . .
H4 H -0.3287 0.2723 0.5630 0.047 Uiso 1 1 calc R U . . .
C5 C -0.3901(4) 0.2693(4) 0.6482(4) 0.0477(15) Uani 1 1 d . . . . .
H5 H -0.4379 0.2049 0.6155 0.057 Uiso 1 1 calc R U . . .
C6 C -0.3843(4) 0.3237(4) 0.7273(5) 0.0473(15) Uani 1 1 d . . . . .
H6 H -0.4272 0.2957 0.7494 0.057 Uiso 1 1 calc R U . . .
C7 C -0.3173(4) 0.4178(3) 0.7744(4) 0.0327(10) Uani 1 1 d . . . . .
H7 H -0.3137 0.4544 0.8287 0.039 Uiso 1 1 calc R U . . .
C8 C -0.2454(3) 0.6192(3) 0.7221(3) 0.0214(8) Uani 1 1 d . . . . .
C9 C -0.2074(3) 0.7147(3) 0.7434(3) 0.0257(9) Uani 1 1 d . . . . .
H9 H -0.1488 0.7591 0.7954 0.031 Uiso 1 1 calc R U . . .
C10 C -0.2534(4) 0.7458(3) 0.6902(3) 0.0291(10) Uani 1 1 d . . . . .
H10 H -0.2265 0.8109 0.7054 0.035 Uiso 1 1 calc R U . . .
C11 C -0.3389(4) 0.6811(4) 0.6145(3) 0.0319(10) Uani 1 1 d . . . . .
H11 H -0.3716 0.7019 0.5783 0.038 Uiso 1 1 calc R U . . .
C12 C -0.3769(4) 0.5865(4) 0.5916(3) 0.0336(11) Uani 1 1 d . . . . .
H12 H -0.4354 0.5423 0.5393 0.040 Uiso 1 1 calc R U . . .
C13 C -0.3296(3) 0.5556(3) 0.6448(3) 0.0282(9) Uani 1 1 d . . . . .
H13 H -0.3555 0.4903 0.6279 0.034 Uiso 1 1 calc R U . . .
C14 C -0.1744(3) 0.6271(3) 0.8998(3) 0.0222(8) Uani 1 1 d . . . . .
C15 C -0.2417(3) 0.6487(3) 0.9117(3) 0.0294(10) Uani 1 1 d . . . . .
H15 H -0.2903 0.6417 0.8614 0.035 Uiso 1 1 calc R U . . .
C16 C -0.2395(4) 0.6802(4) 0.9949(3) 0.0339(11) Uani 1 1 d . . . . .
H16 H -0.2857 0.6954 1.0015 0.041 Uiso 1 1 calc R U . . .
C17 C -0.1694(3) 0.6897(3) 1.0695(3) 0.0318(11) Uani 1 1 d . . . . .
H17 H -0.1686 0.7099 1.1266 0.038 Uiso 1 1 calc R U . . .
C18 C -0.1010(3) 0.6695(3) 1.0593(3) 0.0275(9) Uani 1 1 d . . . . .
H18 H -0.0527 0.6767 1.1100 0.033 Uiso 1 1 calc R U . . .
C19 C -0.1026(3) 0.6384(3) 0.9749(3) 0.0238(9) Uani 1 1 d . . . . .
C20 C -0.0114(4) 0.5283(3) 0.9968(3) 0.0322(11) Uani 1 1 d . . . . .
C21 C -0.0807(4) 0.4792(4) 1.0197(3) 0.0392(12) Uani 1 1 d . . . . .
H21 H -0.1287 0.4944 1.0193 0.047 Uiso 1 1 calc R U . . .
C22 C -0.0796(6) 0.4080(4) 1.0429(5) 0.060(2) Uani 1 1 d . . . . .
H22 H -0.1254 0.3764 1.0607 0.072 Uiso 1 1 calc R U . . .
C23 C -0.0129(8) 0.3832(6) 1.0404(6) 0.080(3) Uani 1 1 d . . . . .
H23 H -0.0137 0.3336 1.0552 0.095 Uiso 1 1 calc R U . . .
C24 C 0.0543(9) 0.4290(8) 1.0169(8) 0.102(4) Uani 1 1 d . . . . .
H24 H 0.0991 0.4101 1.0139 0.123 Uiso 1 1 calc R U . . .
C25 C 0.0579(6) 0.5041(5) 0.9968(5) 0.0610(19) Uani 1 1 d . . . . .
H25 H 0.1069 0.5380 0.9835 0.073 Uiso 1 1 calc R U . . .
C26 C 0.0992(3) 0.7252(3) 1.0496(3) 0.0230(9) Uani 1 1 d . . . . .
C27 C 0.1419(3) 0.7357(4) 1.1369(3) 0.0281(10) Uani 1 1 d . . . . .
H27 H 0.1158 0.6842 1.1504 0.034 Uiso 1 1 calc R U . . .
C28 C 0.2216(3) 0.8195(4) 1.2043(3) 0.0323(11) Uani 1 1 d . . . . .
H28 H 0.2493 0.8256 1.2634 0.039 Uiso 1 1 calc R U . . .
C29 C 0.2599(3) 0.8941(4) 1.1839(3) 0.0321(11) Uani 1 1 d . . . . .
H29 H 0.3143 0.9519 1.2295 0.038 Uiso 1 1 calc R U . . .
C30 C 0.2194(3) 0.8850(3) 1.0975(3) 0.0264(9) Uani 1 1 d . . . . .
H30 H 0.2466 0.9367 1.0847 0.032 Uiso 1 1 calc R U . . .
C31 C 0.1398(3) 0.8016(3) 1.0294(3) 0.0212(8) Uani 1 1 d . . . . .
C32 C 0.0334(3) 0.8637(3) 0.9290(3) 0.0194(8) Uani 1 1 d . . . . .
C33 C 0.0248(3) 0.9102(3) 0.8753(3) 0.0282(9) Uani 1 1 d . . . . .
H33 H 0.0511 0.9079 0.8341 0.034 Uiso 1 1 calc R U . . .
C34 C -0.0222(4) 0.9601(3) 0.8817(3) 0.0319(10) Uani 1 1 d . . . . .
H34 H -0.0268 0.9927 0.8457 0.038 Uiso 1 1 calc R U . . .
C35 C -0.0623(4) 0.9626(3) 0.9402(3) 0.0314(10) Uani 1 1 d . . . . .
H35 H -0.0955 0.9957 0.9434 0.038 Uiso 1 1 calc R U . . .
C36 C -0.0541(3) 0.9170(3) 0.9939(3) 0.0290(10) Uani 1 1 d . . . . .
H36 H -0.0814 0.9192 1.0344 0.035 Uiso 1 1 calc R U . . .
C37 C -0.0067(3) 0.8683(3) 0.9894(3) 0.0241(9) Uani 1 1 d . . . . .
H37 H -0.0009 0.8377 1.0271 0.029 Uiso 1 1 calc R U . . .
C38 C 0.1824(3) 0.8490(3) 0.8926(3) 0.0247(9) Uani 1 1 d . . . . .
C39 C 0.2028(3) 0.7950(4) 0.8332(3) 0.0291(10) Uani 1 1 d . . . . .
H39 H 0.1631 0.7287 0.8035 0.035 Uiso 1 1 calc R U . . .
C40 C 0.2792(4) 0.8371(4) 0.8179(4) 0.0400(12) Uani 1 1 d . . . . .
H40 H 0.2932 0.7998 0.7790 0.048 Uiso 1 1 calc R U . . .
C41 C 0.3365(4) 0.9340(5) 0.8590(4) 0.0423(13) Uani 1 1 d . . . . .
H41 H 0.3888 0.9628 0.8473 0.051 Uiso 1 1 calc R U . . .
C42 C 0.3175(4) 0.9889(4) 0.9170(4) 0.0388(12) Uani 1 1 d . . . . .
H42 H 0.3567 1.0552 0.9451 0.047 Uiso 1 1 calc R U . . .
C43 C 0.2408(4) 0.9462(3) 0.9338(3) 0.0316(10) Uani 1 1 d . . . . .
H43 H 0.2281 0.9838 0.9738 0.038 Uiso 1 1 calc R U . . .
C44 C 0.1674(4) 0.5166(3) 0.5364(3) 0.0330(11) Uani 1 1 d . . . . .
C45 C 0.2379(5) 0.5218(4) 0.5069(5) 0.0485(15) Uani 1 1 d . . . . .
H45 H 0.2418 0.4675 0.4830 0.058 Uiso 1 1 calc R U . . .
C46 C 0.3012(5) 0.6070(5) 0.5133(5) 0.0584(18) Uani 1 1 d . . . . .
H46 H 0.3474 0.6104 0.4924 0.070 Uiso 1 1 calc R U . . .
C47 C 0.2975(5) 0.6862(4) 0.5496(4) 0.0520(16) Uani 1 1 d . . . . .
H47 H 0.3420 0.7443 0.5550 0.062 Uiso 1 1 calc R U . . .
C48 C 0.2293(4) 0.6813(4) 0.5781(4) 0.0434(13) Uani 1 1 d . . . . .
H48 H 0.2262 0.7360 0.6019 0.052 Uiso 1 1 calc R U . . .
C49 C 0.1642(4) 0.5965(4) 0.5724(4) 0.0384(12) Uani 1 1 d . . . . .
H49 H 0.1182 0.5942 0.5933 0.046 Uiso 1 1 calc R U . . .
C50 C 0.1298(3) 0.3316(3) 0.5131(3) 0.0270(9) Uani 1 1 d . . . . .
C51 C 0.2198(4) 0.3637(4) 0.5796(4) 0.0391(12) Uani 1 1 d . . . . .
H51 H 0.2560 0.4269 0.6238 0.047 Uiso 1 1 calc R U . . .
C52 C 0.2574(4) 0.3059(4) 0.5830(4) 0.0416(13) Uani 1 1 d . . . . .
H52 H 0.3195 0.3299 0.6279 0.050 Uiso 1 1 calc R U . . .
C53 C 0.2039(4) 0.2120(4) 0.5199(4) 0.0395(12) Uani 1 1 d . . . . .
H53 H 0.2279 0.1709 0.5234 0.047 Uiso 1 1 calc R U . . .
C54 C 0.1159(4) 0.1795(4) 0.4527(3) 0.0344(11) Uani 1 1 d . . . . .
H54 H 0.0806 0.1165 0.4079 0.041 Uiso 1 1 calc R U . . .
C55 C 0.0781(4) 0.2381(3) 0.4495(3) 0.0297(10) Uani 1 1 d . . . . .
H55 H 0.0166 0.2142 0.4037 0.036 Uiso 1 1 calc R U . . .
C56 C -0.0142(3) 0.3567(3) 0.4052(3) 0.0226(8) Uani 1 1 d . . . . .
C57 C 0.0105(4) 0.3756(3) 0.3390(3) 0.0283(10) Uani 1 1 d . . . . .
H57 H 0.0754 0.4133 0.3536 0.034 Uiso 1 1 calc R U . . .
C58 C -0.0594(4) 0.3395(3) 0.2526(3) 0.0335(11) Uani 1 1 d . . . . .
H58 H -0.0422 0.3530 0.2083 0.040 Uiso 1 1 calc R U . . .
C59 C -0.1545(4) 0.2837(3) 0.2305(3) 0.0317(10) Uani 1 1 d . . . . .
H59 H -0.2021 0.2592 0.1712 0.038 Uiso 1 1 calc R U . . .
C60 C -0.1799(4) 0.2639(3) 0.2941(3) 0.0297(10) Uani 1 1 d . . . . .
H60 H -0.2450 0.2258 0.2783 0.036 Uiso 1 1 calc R U . . .
C61 C -0.1111(3) 0.2993(3) 0.3819(3) 0.0219(8) Uani 1 1 d . . . . .
C62 C -0.2646(3) 0.2413(3) 0.4287(3) 0.0269(9) Uani 1 1 d . . . . .
C63 C -0.2919(4) 0.3049(4) 0.4142(4) 0.0352(11) Uani 1 1 d . . . . .
H63 H -0.2451 0.3653 0.4260 0.042 Uiso 1 1 calc R U . . .
C64 C -0.3869(4) 0.2810(5) 0.3826(4) 0.0472(14) Uani 1 1 d . . . . .
H64 H -0.4049 0.3245 0.3724 0.057 Uiso 1 1 calc R U . . .
C65 C -0.4543(4) 0.1942(5) 0.3665(4) 0.0469(15) Uani 1 1 d . . . . .
H65 H -0.5191 0.1777 0.3444 0.056 Uiso 1 1 calc R U . . .
C66 C -0.4294(4) 0.1307(4) 0.3818(3) 0.0404(13) Uani 1 1 d . . . . .
H66 H -0.4764 0.0715 0.3721 0.049 Uiso 1 1 calc R U . . .
C67 C -0.3344(4) 0.1541(3) 0.4117(3) 0.0317(10) Uani 1 1 d . . . . .
H67 H -0.3173 0.1096 0.4206 0.038 Uiso 1 1 calc R U . . .
C68 C -0.1351(3) 0.1710(3) 0.4616(3) 0.0216(8) Uani 1 1 d . . . . .
C69 C -0.1822(4) 0.0919(3) 0.3791(3) 0.0284(10) Uani 1 1 d . . . . .
H69 H -0.2184 0.0926 0.3261 0.034 Uiso 1 1 calc R U . . .
C70 C -0.1762(4) 0.0126(3) 0.3744(3) 0.0349(12) Uani 1 1 d . . . . .
H70 H -0.2095 -0.0412 0.3185 0.042 Uiso 1 1 calc R U . . .
C71 C -0.1220(4) 0.0116(3) 0.4507(3) 0.0330(11) Uani 1 1 d . . . . .
H71 H -0.1166 -0.0421 0.4470 0.040 Uiso 1 1 calc R U . . .
C72 C -0.0749(4) 0.0900(3) 0.5337(3) 0.0294(10) Uani 1 1 d . . . . .
H72 H -0.0381 0.0890 0.5863 0.035 Uiso 1 1 calc R U . . .
C73 C -0.0817(3) 0.1694(3) 0.5397(3) 0.0233(9) Uani 1 1 d . . . . .
C74 C -0.1196(3) 0.2461(3) 0.6825(3) 0.0252(9) Uani 1 1 d . . . . .
C75 C -0.2015(3) 0.1582(3) 0.6429(3) 0.0276(9) Uani 1 1 d . . . . .
H75 H -0.2126 0.1092 0.5920 0.033 Uiso 1 1 calc R U . . .
C76 C -0.2670(4) 0.1420(4) 0.6776(4) 0.0330(11) Uani 1 1 d . . . . .
H76 H -0.3220 0.0817 0.6510 0.040 Uiso 1 1 calc R U . . .
C77 C -0.2521(4) 0.2135(4) 0.7507(3) 0.0334(11) Uani 1 1 d . . . . .
H77 H -0.2971 0.2025 0.7741 0.040 Uiso 1 1 calc R U . . .
C78 C -0.1713(4) 0.3015(4) 0.7899(4) 0.0388(12) Uani 1 1 d . . . . .
H78 H -0.1610 0.3506 0.8402 0.047 Uiso 1 1 calc R U . . .
C79 C -0.1067(4) 0.3177(3) 0.7562(3) 0.0334(11) Uani 1 1 d . . . . .
H79 H -0.0521 0.3784 0.7831 0.040 Uiso 1 1 calc R U . . .
C80 C 0.0586(4) 0.2571(3) 0.7249(3) 0.0348(11) Uani 1 1 d . . . . .
C81 C 0.1451(5) 0.2837(5) 0.7258(4) 0.0567(17) Uani 1 1 d . . . . .
H81 H 0.1589 0.3094 0.6861 0.068 Uiso 1 1 calc R U . . .
C82 C 0.2150(6) 0.2743(6) 0.7837(5) 0.066(2) Uani 1 1 d . . . . .
H82 H 0.2756 0.2945 0.7844 0.079 Uiso 1 1 calc R U . . .
C83 C 0.1931(7) 0.2355(5) 0.8382(5) 0.081(3) Uani 1 1 d . . . . .
H83 H 0.2377 0.2251 0.8752 0.097 Uiso 1 1 calc R U . . .
C84 C 0.1079(6) 0.2108(5) 0.8415(5) 0.076(3) Uani 1 1 d . . . . .
H84 H 0.0956 0.1869 0.8828 0.091 Uiso 1 1 calc R U . . .
C85 C 0.0392(5) 0.2206(4) 0.7843(4) 0.0533(17) Uani 1 1 d . . . . .
H85 H -0.0202 0.2027 0.7858 0.064 Uiso 1 1 calc R U . . .
C86 C 0.7736(3) 0.7743(3) 0.2360(2) 0.0147(7) Uani 1 1 d . . . . .
C87 C 1.0825(3) 0.9159(3) 0.3558(3) 0.0198(8) Uani 1 1 d . . . . .
C88 C 1.0376(3) 0.9116(3) 0.2720(3) 0.0286(10) Uani 1 1 d . . . . .
H88 H 0.9710 0.8700 0.2366 0.034 Uiso 1 1 calc R U . . .
C89 C 1.0893(4) 0.9678(4) 0.2395(3) 0.0348(11) Uani 1 1 d . . . . .
H89 H 1.0581 0.9637 0.1820 0.042 Uiso 1 1 calc R U . . .
C90 C 1.1864(4) 1.0298(3) 0.2913(3) 0.0321(10) Uani 1 1 d . . . . .
H90 H 1.2219 1.0675 0.2691 0.038 Uiso 1 1 calc R U . . .
C91 C 1.2303(4) 1.0360(3) 0.3747(3) 0.0293(10) Uani 1 1 d . . . . .
H91 H 1.2965 1.0793 0.4106 0.035 Uiso 1 1 calc R U . . .
C92 C 1.1802(3) 0.9802(3) 0.4078(3) 0.0246(9) Uani 1 1 d . . . . .
H92 H 1.2121 0.9856 0.4658 0.030 Uiso 1 1 calc R U . . .
C93 C 1.0737(3) 0.8889(3) 0.5106(3) 0.0230(8) Uani 1 1 d . . . . .
C94 C 1.0937(3) 0.9803(3) 0.5538(3) 0.0295(10) Uani 1 1 d . . . . .
H94 H 1.0813 1.0126 0.5193 0.035 Uiso 1 1 calc R U . . .
C95 C 1.1316(4) 1.0245(4) 0.6465(4) 0.0428(14) Uani 1 1 d . . . . .
H95 H 1.1440 1.0864 0.6752 0.051 Uiso 1 1 calc R U . . .
C96 C 1.1514(4) 0.9783(5) 0.6971(4) 0.0505(16) Uani 1 1 d . . . . .
H96 H 1.1780 1.0085 0.7607 0.061 Uiso 1 1 calc R U . . .
C97 C 1.1324(4) 0.8885(5) 0.6548(4) 0.0491(15) Uani 1 1 d . . . . .
H97 H 1.1459 0.8569 0.6896 0.059 Uiso 1 1 calc R U . . .
C98 C 1.0935(3) 0.8427(4) 0.5610(3) 0.0325(10) Uani 1 1 d . . . . .
H98 H 1.0809 0.7807 0.5325 0.039 Uiso 1 1 calc R U . . .
C99 C 1.0443(3) 0.7404(3) 0.3581(3) 0.0214(8) Uani 1 1 d . . . . .
C100 C 1.1359(4) 0.7620(3) 0.3744(4) 0.0315(10) Uani 1 1 d . . . . .
H100 H 1.1851 0.8259 0.4043 0.038 Uiso 1 1 calc R U . . .
C101 C 1.1583(4) 0.6926(4) 0.3483(4) 0.0381(12) Uani 1 1 d . . . . .
H101 H 1.2220 0.7089 0.3606 0.046 Uiso 1 1 calc R U . . .
C102 C 1.0863(4) 0.5992(4) 0.3040(4) 0.0369(12) Uani 1 1 d . . . . .
H102 H 1.1005 0.5514 0.2840 0.044 Uiso 1 1 calc R U . . .
C103 C 0.9940(4) 0.5752(3) 0.2888(3) 0.0299(10) Uani 1 1 d . . . . .
H103 H 0.9453 0.5112 0.2599 0.036 Uiso 1 1 calc R U . . .
C104 C 0.9727(3) 0.6458(3) 0.3163(3) 0.0215(8) Uani 1 1 d . . . . .
C105 C 0.7743(3) 0.4977(3) 0.2269(3) 0.0226(8) Uani 1 1 d . . . . .
C106 C 0.7662(4) 0.4729(4) 0.1394(3) 0.0376(12) Uani 1 1 d . . . . .
H106 H 0.8049 0.5181 0.1251 0.045 Uiso 1 1 calc R U . . .
C107 C 0.7007(5) 0.3815(4) 0.0742(4) 0.0447(14) Uani 1 1 d . . . . .
H107 H 0.6972 0.3637 0.0159 0.054 Uiso 1 1 calc R U . . .
C108 C 0.6414(4) 0.3167(3) 0.0925(3) 0.0370(12) Uani 1 1 d . . . . .
H108 H 0.5959 0.2551 0.0466 0.044 Uiso 1 1 calc R U . . .
C109 C 0.6478(4) 0.3412(3) 0.1783(3) 0.0315(10) Uani 1 1 d . . . . .
H109 H 0.6064 0.2964 0.1911 0.038 Uiso 1 1 calc R U . . .
C110 C 0.7148(3) 0.4311(3) 0.2456(3) 0.0244(9) Uani 1 1 d . . . . .
H110 H 0.7199 0.4473 0.3045 0.029 Uiso 1 1 calc R U . . .
C111 C 0.8683(3) 0.6172(3) 0.4168(3) 0.0195(8) Uani 1 1 d . . . . .
C112 C 0.9067(3) 0.5661(3) 0.4474(3) 0.0254(9) Uani 1 1 d . . . . .
H112 H 0.9242 0.5306 0.4111 0.030 Uiso 1 1 calc R U . . .
C113 C 0.9190(4) 0.5679(3) 0.5315(3) 0.0298(10) Uani 1 1 d . . . . .
H113 H 0.9434 0.5321 0.5516 0.036 Uiso 1 1 calc R U . . .
C114 C 0.8962(4) 0.6212(4) 0.5853(3) 0.0308(10) Uani 1 1 d . . . . .
H114 H 0.9071 0.6238 0.6432 0.037 Uiso 1 1 calc R U . . .
C115 C 0.8570(4) 0.6715(3) 0.5550(3) 0.0279(10) Uani 1 1 d . . . . .
H115 H 0.8399 0.7070 0.5918 0.033 Uiso 1 1 calc R U . . .
C116 C 0.8430(3) 0.6696(3) 0.4708(3) 0.0206(8) Uani 1 1 d . . . . .
C117 C 0.6641(3) 0.6459(3) 0.3675(3) 0.0227(8) Uani 1 1 d . . . . .
C118 C 0.6040(3) 0.6615(3) 0.3078(3) 0.0309(10) Uani 1 1 d . . . . .
H118 H 0.6293 0.7144 0.2959 0.037 Uiso 1 1 calc R U . . .
C119 C 0.5066(4) 0.5992(4) 0.2657(4) 0.0445(13) Uani 1 1 d . . . . .
H119 H 0.4650 0.6110 0.2269 0.053 Uiso 1 1 calc R U . . .
C120 C 0.4697(4) 0.5203(4) 0.2800(4) 0.0499(15) Uani 1 1 d . . . . .
H120 H 0.4032 0.4774 0.2500 0.060 Uiso 1 1 calc R U . . .
C121 C 0.5296(4) 0.5042(4) 0.3376(4) 0.0424(13) Uani 1 1 d . . . . .
H121 H 0.5042 0.4495 0.3469 0.051 Uiso 1 1 calc R U . . .
C122 C 0.6267(4) 0.5667(3) 0.3823(3) 0.0311(10) Uani 1 1 d . . . . .
H122 H 0.6675 0.5555 0.4228 0.037 Uiso 1 1 calc R U . . .
C123 C 0.8034(3) 0.8213(3) 0.5206(3) 0.0228(9) Uani 1 1 d . . . . .
C124 C 0.8943(4) 0.8845(3) 0.5915(3) 0.0272(9) Uani 1 1 d . . . . .
H124 H 0.9465 0.8771 0.5912 0.033 Uiso 1 1 calc R U . . .
C125 C 0.9083(4) 0.9589(3) 0.6630(3) 0.0339(11) Uani 1 1 d . . . . .
H125 H 0.9698 1.0009 0.7120 0.041 Uiso 1 1 calc R U . . .
C126 C 0.8332(4) 0.9714(4) 0.6628(3) 0.0367(12) Uani 1 1 d . . . . .
H126 H 0.8433 1.0228 0.7108 0.044 Uiso 1 1 calc R U . . .
C127 C 0.7434(4) 0.9092(4) 0.5926(4) 0.0350(11) Uani 1 1 d . . . . .
H127 H 0.6915 0.9172 0.5929 0.042 Uiso 1 1 calc R U . . .
C128 C 0.7285(4) 0.8344(3) 0.5210(3) 0.0262(9) Uani 1 1 d . . . . .
H128 H 0.6668 0.7924 0.4724 0.031 Uiso 1 1 calc R U . . .
C129 C 0.7749(3) 0.9890(3) 0.1030(3) 0.0236(9) Uani 1 1 d . . . . .
C130 C 0.8410(3) 0.9891(3) 0.1727(3) 0.0304(10) Uani 1 1 d . . . . .
H130 H 0.8213 0.9420 0.1930 0.037 Uiso 1 1 calc R U . . .
C131 C 0.9366(4) 1.0586(4) 0.2128(4) 0.0397(12) Uani 1 1 d . . . . .
H131 H 0.9815 1.0591 0.2612 0.048 Uiso 1 1 calc R U . . .
C132 C 0.9663(4) 1.1254(4) 0.1836(4) 0.0425(13) Uani 1 1 d . . . . .
H132 H 1.0314 1.1729 0.2121 0.051 Uiso 1 1 calc R U . . .
C133 C 0.9025(4) 1.1243(3) 0.1133(4) 0.0367(12) Uani 1 1 d . . . . .
H133 H 0.9238 1.1701 0.0919 0.044 Uiso 1 1 calc R U . . .
C134 C 0.8064(3) 1.0567(3) 0.0725(3) 0.0313(10) Uani 1 1 d . . . . .
H134 H 0.7624 1.0569 0.0239 0.038 Uiso 1 1 calc R U . . .
C135 C 0.6095(3) 0.8717(3) -0.0646(3) 0.0236(9) Uani 1 1 d . . . . .
C136 C 0.6607(4) 0.8505(4) -0.1072(3) 0.0307(10) Uani 1 1 d . . . . .
H136 H 0.7164 0.8511 -0.0742 0.037 Uiso 1 1 calc R U . . .
C137 C 0.6305(4) 0.8283(4) -0.1990(4) 0.0384(12) Uani 1 1 d . . . . .
H137 H 0.6671 0.8162 -0.2272 0.046 Uiso 1 1 calc R U . . .
C138 C 0.5477(4) 0.8238(4) -0.2481(4) 0.0400(12) Uani 1 1 d . . . . .
H138 H 0.5262 0.8070 -0.3105 0.048 Uiso 1 1 calc R U . . .
C139 C 0.4968(4) 0.8438(4) -0.2063(4) 0.0421(13) Uani 1 1 d . . . . .
H139 H 0.4407 0.8424 -0.2397 0.050 Uiso 1 1 calc R U . . .
C140 C 0.5264(4) 0.8664(4) -0.1150(3) 0.0324(10) Uani 1 1 d . . . . .
H140 H 0.4891 0.8781 -0.0873 0.039 Uiso 1 1 calc R U . . .
C141 C 0.5891(3) 0.9533(3) 0.0904(3) 0.0224(8) Uani 1 1 d . . . . .
C142 C 0.6021(4) 1.0377(3) 0.0874(3) 0.0290(10) Uani 1 1 d . . . . .
H142 H 0.6463 1.0686 0.0678 0.035 Uiso 1 1 calc R U . . .
C143 C 0.5510(4) 1.0767(3) 0.1127(4) 0.0340(11) Uani 1 1 d . . . . .
H143 H 0.5602 1.1339 0.1099 0.041 Uiso 1 1 calc R U . . .
C144 C 0.4866(4) 1.0331(3) 0.1421(3) 0.0300(10) Uani 1 1 d . . . . .
H144 H 0.4523 1.0605 0.1599 0.036 Uiso 1 1 calc R U . . .
C145 C 0.4728(3) 0.9502(3) 0.1452(3) 0.0279(9) Uani 1 1 d . . . . .
H145 H 0.4285 0.9206 0.1653 0.034 Uiso 1 1 calc R U . . .
C146 C 0.5227(3) 0.9080(3) 0.1195(3) 0.0207(8) Uani 1 1 d . . . . .
C147 C 0.4762(4) 0.7973(4) 0.2144(3) 0.0326(11) Uani 1 1 d . . . . .
C148 C 0.5490(6) 0.8647(5) 0.2999(4) 0.0541(17) Uani 1 1 d . . . . .
H148 H 0.6081 0.9096 0.3067 0.065 Uiso 1 1 calc R U . . .
C149 C 0.5340(9) 0.8650(8) 0.3747(5) 0.085(3) Uani 1 1 d . . . . .
H149 H 0.5815 0.9132 0.4326 0.102 Uiso 1 1 calc R U . . .
C150 C 0.4514(11) 0.7968(10) 0.3660(7) 0.102(4) Uani 1 1 d . . . . .
H150 H 0.4438 0.7952 0.4178 0.122 Uiso 1 1 calc R U . . .
C151 C 0.3799(8) 0.7309(7) 0.2819(7) 0.082(3) Uani 1 1 d . . . . .
H151 H 0.3214 0.6853 0.2753 0.098 Uiso 1 1 calc R U . . .
C152 C 0.3932(5) 0.7312(5) 0.2083(5) 0.0517(17) Uani 1 1 d . . . . .
H152 H 0.3437 0.6844 0.1506 0.062 Uiso 1 1 calc R U . . .
C153 C 0.3925(3) 0.7097(3) 0.0191(3) 0.0218(8) Uani 1 1 d . . . . .
C154 C 0.3084(3) 0.7130(3) -0.0007(3) 0.0299(10) Uani 1 1 d . . . . .
H154 H 0.3078 0.7622 0.0399 0.036 Uiso 1 1 calc R U . . .
C155 C 0.2264(4) 0.6455(4) -0.0786(4) 0.0370(12) Uani 1 1 d . . . . .
H155 H 0.1697 0.6480 -0.0905 0.044 Uiso 1 1 calc R U . . .
C156 C 0.2265(4) 0.5749(4) -0.1388(4) 0.0421(13) Uani 1 1 d . . . . .
H156 H 0.1699 0.5288 -0.1922 0.051 Uiso 1 1 calc R U . . .
C157 C 0.3087(3) 0.5706(4) -0.1218(3) 0.0350(11) Uani 1 1 d . . . . .
H157 H 0.3086 0.5222 -0.1643 0.042 Uiso 1 1 calc R U . . .
C158 C 0.3916(3) 0.6365(3) -0.0429(3) 0.0236(9) Uani 1 1 d . . . . .
C159 C 0.4789(3) 0.5404(3) 0.0225(4) 0.0354(11) Uani 1 1 d . . . . .
C160 C 0.5539(4) 0.5362(4) 0.0725(4) 0.0431(13) Uani 1 1 d . . . . .
H160 H 0.6167 0.5820 0.0880 0.052 Uiso 1 1 calc R U . . .
C161 C 0.5401(4) 0.4663(4) 0.1010(4) 0.0483(15) Uani 1 1 d . . . . .
H161 H 0.5936 0.4640 0.1345 0.058 Uiso 1 1 calc R U . . .
C162 C 0.4534(5) 0.4019(4) 0.0826(5) 0.064(2) Uani 1 1 d . . . . .
H162 H 0.4449 0.3516 0.0988 0.077 Uiso 1 1 calc R U . . .
C163 C 0.3756(5) 0.4090(4) 0.0395(4) 0.0526(16) Uani 1 1 d . . . . .
H163 H 0.3143 0.3666 0.0305 0.063 Uiso 1 1 calc R U . . .
C164 C 0.3876(4) 0.4774(4) 0.0101(4) 0.0461(14) Uani 1 1 d . . . . .
H164 H 0.3345 0.4826 -0.0189 0.055 Uiso 1 1 calc R U . . .
C165 C 0.4914(3) 0.5758(4) -0.1282(3) 0.0366(12) Uani 1 1 d . . . . .
C166 C 0.4888(5) 0.6168(4) -0.1830(4) 0.0516(16) Uani 1 1 d . . . . .
H166 H 0.4887 0.6741 -0.1652 0.062 Uiso 1 1 calc R U . . .
C167 C 0.4860(5) 0.5774(5) -0.2667(5) 0.065(2) Uani 1 1 d . . . . .
H167 H 0.4820 0.6060 -0.3065 0.077 Uiso 1 1 calc R U . . .
C168 C 0.4894(5) 0.4972(5) -0.2889(5) 0.064(2) Uani 1 1 d . . . . .
H168 H 0.4916 0.4719 -0.3436 0.077 Uiso 1 1 calc R U . . .
C169 C 0.4896(4) 0.4521(5) -0.2364(5) 0.059(2) Uani 1 1 d . . . . .
H169 H 0.4875 0.3938 -0.2561 0.071 Uiso 1 1 calc R U . . .
C170 C 0.4930(4) 0.4908(4) -0.1536(4) 0.0506(16) Uani 1 1 d . . . . .
H170 H 0.4963 0.4613 -0.1146 0.061 Uiso 1 1 calc R U . . .
C171 C 0.4283(4) 0.9855(4) 0.5229(4) 0.0419(13) Uani 1 1 d . . . . .
C172 C 0.2499(7) 0.1880(6) 0.1141(6) 0.088(3) Uani 1 1 d . . . . .
C173 C 0.3999(5) 0.1287(5) 0.7489(5) 0.0552(16) Uani 1 1 d . . . . .
H17A H 0.3473 0.0651 0.7298 0.066 Uiso 1 1 calc R U . . .
H17B H 0.4535 0.1231 0.7427 0.066 Uiso 1 1 calc R U . . .
C174 C 0.6968(5) 0.0728(4) 0.8606(4) 0.0495(15) Uani 1 1 d . . . . .
H17C H 0.6604 0.0623 0.7988 0.059 Uiso 1 1 calc R U . . .
H17D H 0.6668 0.0132 0.8653 0.059 Uiso 1 1 calc R U . . .
N1 N 0.0024(3) 0.4964(3) 0.6887(2) 0.0249(8) Uani 1 1 d . . . . .
N2 N 0.7179(3) 0.7782(3) 0.1825(3) 0.0249(8) Uani 1 1 d . . . . .
O1 O 0.3715(4) 0.9136(3) 0.6221(4) 0.0741(16) Uani 1 1 d . . . . .
O2 O 0.4960(4) 0.8978(3) 0.5912(4) 0.0587(12) Uani 1 1 d . . . . .
O3 O 0.5297(3) 1.0488(3) 0.6905(3) 0.0473(10) Uani 1 1 d . . . . .
O4 O 0.3993(6) 0.1928(5) 0.1133(5) 0.101(2) Uani 1 1 d . . . . .
O5 O 0.4056(4) 0.2743(4) 0.2503(4) 0.093(2) Uani 1 1 d . . . . .
O6 O 0.3280(3) 0.1073(3) 0.1830(4) 0.0655(14) Uani 1 1 d . . . . .
F1 F 0.3608(2) 0.9081(3) 0.4481(3) 0.0649(11) Uani 1 1 d . . . . .
F2 F 0.5028(3) 1.0242(2) 0.5078(2) 0.0489(8) Uani 1 1 d . . . . .
F3 F 0.3971(3) 1.0445(3) 0.5375(3) 0.0637(11) Uani 1 1 d . . . . .
F4 F 0.2618(5) 0.2638(6) 0.1063(6) 0.1405(16) Uani 1 1 d . . . . .
F5 F 0.1953(5) 0.1736(5) 0.1587(6) 0.1405(16) Uani 1 1 d . . . . .
F6 F 0.2039(5) 0.1251(5) 0.0327(6) 0.1405(16) Uani 1 1 d . . . . .
P1 P -0.17468(7) 0.58457(7) 0.79087(7) 0.0190(2) Uani 1 1 d . . . . .
P2 P -0.00828(8) 0.61881(7) 0.96022(7) 0.0204(2) Uani 1 1 d . . . . .
P3 P 0.08397(8) 0.78762(7) 0.91442(7) 0.0190(2) Uani 1 1 d . . . . .
P4 P 0.07610(8) 0.40506(7) 0.52058(7) 0.0218(2) Uani 1 1 d . . . . .
P5 P -0.13916(8) 0.27800(7) 0.47128(7) 0.0208(2) Uani 1 1 d . . . . .
P6 P -0.02709(8) 0.27190(7) 0.64648(7) 0.0220(2) Uani 1 1 d . . . . .
P7 P 1.01332(7) 0.83150(7) 0.38802(7) 0.0183(2) Uani 1 1 d . . . . .
P8 P 0.85522(8) 0.62002(7) 0.30881(7) 0.0182(2) Uani 1 1 d . . . . .
P9 P 0.79055(8) 0.73150(7) 0.42472(7) 0.0185(2) Uani 1 1 d . . . . .
P10 P 0.65096(8) 0.89616(7) 0.05350(7) 0.0203(2) Uani 1 1 d . . . . .
P11 P 0.50349(8) 0.79664(7) 0.12017(7) 0.0194(2) Uani 1 1 d . . . . .
P12 P 0.50069(8) 0.63111(8) -0.01757(7) 0.0218(2) Uani 1 1 d . . . . .
S1 S 0.46050(10) 0.95781(9) 0.61811(11) 0.0417(3) Uani 1 1 d . . . . .
S2 S 0.35774(10) 0.19109(8) 0.17343(10) 0.0386(3) Uani 1 1 d . . . . .
Cu1 Cu -0.01883(3) 0.63029(3) 0.82930(3) 0.01789(10) Uani 1 1 d . . . . .
Cu2 Cu -0.00554(4) 0.39086(3) 0.60366(3) 0.02002(11) Uani 1 1 d . . . . .
Cu3 Cu 0.85192(3) 0.75572(3) 0.32639(3) 0.01703(10) Uani 1 1 d . . . . .
Cu4 Cu 0.61716(3) 0.77580(3) 0.09241(3) 0.01905(10) Uani 1 1 d . . . . .
Cl1 Cl 0.4360(2) 0.1991(2) 0.86100(17) 0.1137(10) Uani 1 1 d . . . . .
Cl2 Cl 0.36174(12) 0.17867(12) 0.68067(13) 0.0591(4) Uani 1 1 d . . . . .
Cl3 Cl 0.81563(15) 0.10603(15) 0.88137(12) 0.0650(5) Uani 1 1 d . . . . .
Cl4 Cl 0.69260(14) 0.16037(12) 0.93802(12) 0.0587(4) Uani 1 1 d . . . . .
C175 C 0.3533(6) 0.2905(7) 0.4116(7) 0.0468(19) Uani 0.642(4) 1 d . . P A 1
H17E H 0.3597 0.2679 0.3561 0.056 Uiso 0.642(4) 1 calc R U P A 1
H17F H 0.2909 0.2433 0.4023 0.056 Uiso 0.642(4) 1 calc R U P A 1
Cl5 Cl 0.44210(17) 0.29851(19) 0.49947(17) 0.0553(8) Uani 0.642(4) 1 d . . P A 1
Cl6 Cl 0.3549(2) 0.3950(2) 0.4280(2) 0.0626(8) Uani 0.642(4) 1 d . . P A 1
C176 C 0.1391(11) 0.3497(10) 0.2289(10) 0.0468(19) Uani 0.358(4) 1 d D . P A 2
H17G H 0.1694 0.3227 0.2626 0.056 Uiso 0.358(4) 1 calc R U P A 2
H17H H 0.0812 0.3404 0.2362 0.056 Uiso 0.358(4) 1 calc R U P A 2
Cl61 Cl 0.2187(11) 0.4697(10) 0.2655(12) 0.205(5) Uani 0.358(4) 1 d D U P A 2
Cl51 Cl 0.1120(12) 0.2994(12) 0.1156(10) 0.205(5) Uani 0.358(4) 1 d D U P A 2

loop_
_atom_site_aniso_label
_atom_site_aniso_U_11
_atom_site_aniso_U_22
_atom_site_aniso_U_33
_atom_site_aniso_U_23
_atom_site_aniso_U_13
_atom_site_aniso_U_12
C1 0.0165(17) 0.0164(17) 0.0124(16) 0.0071(14) 0.0051(14) 0.0109(15)
C2 0.0200(19) 0.0176(19) 0.025(2) 0.0070(16) 0.0077(16) 0.0077(16)
C3 0.030(2) 0.022(2) 0.029(2) 0.0066(18) 0.012(2) 0.0098(19)
C4 0.042(3) 0.027(2) 0.033(3) 0.002(2) 0.010(2) 0.017(2)
C5 0.036(3) 0.023(2) 0.060(4) 0.008(2) 0.012(3) 0.007(2)
C6 0.035(3) 0.030(3) 0.069(4) 0.018(3) 0.027(3) 0.008(2)
C7 0.031(2) 0.027(2) 0.041(3) 0.013(2) 0.018(2) 0.014(2)
C8 0.020(2) 0.026(2) 0.0186(19) 0.0078(16) 0.0119(16) 0.0109(17)
C9 0.028(2) 0.024(2) 0.028(2) 0.0097(18) 0.0159(19) 0.0152(18)
C10 0.033(2) 0.030(2) 0.032(2) 0.015(2) 0.019(2) 0.019(2)
C11 0.030(2) 0.047(3) 0.032(2) 0.025(2) 0.019(2) 0.023(2)
C12 0.028(2) 0.044(3) 0.026(2) 0.018(2) 0.0095(19) 0.016(2)
C13 0.026(2) 0.029(2) 0.024(2) 0.0100(18) 0.0100(18) 0.0099(19)
C14 0.024(2) 0.0187(19) 0.0181(19) 0.0038(15) 0.0116(16) 0.0066(16)
C15 0.027(2) 0.033(2) 0.024(2) 0.0061(18) 0.0118(19) 0.015(2)
C16 0.028(2) 0.037(3) 0.032(2) 0.006(2) 0.019(2) 0.013(2)
C17 0.033(2) 0.032(2) 0.022(2) 0.0019(18) 0.017(2) 0.011(2)
C18 0.026(2) 0.028(2) 0.020(2) 0.0069(17) 0.0101(18) 0.0076(18)
C19 0.023(2) 0.021(2) 0.0204(19) 0.0039(16) 0.0113(17) 0.0070(17)
C20 0.052(3) 0.029(2) 0.021(2) 0.0118(19) 0.019(2) 0.022(2)
C21 0.058(3) 0.027(2) 0.027(2) 0.010(2) 0.022(2) 0.016(2)
C22 0.100(6) 0.037(3) 0.048(4) 0.026(3) 0.043(4) 0.026(4)
C23 0.141(8) 0.072(5) 0.094(6) 0.067(5) 0.077(6) 0.076(6)
C24 0.171(11) 0.132(9) 0.152(10) 0.121(8) 0.126(9) 0.130(9)
C25 0.089(5) 0.070(4) 0.090(5) 0.063(4) 0.064(5) 0.063(4)
C26 0.025(2) 0.025(2) 0.0196(19) 0.0061(16) 0.0103(17) 0.0155(18)
C27 0.025(2) 0.038(3) 0.020(2) 0.0108(19) 0.0079(17) 0.017(2)
C28 0.030(2) 0.043(3) 0.0149(19) 0.0060(19) 0.0058(18) 0.018(2)
C29 0.022(2) 0.036(3) 0.023(2) -0.0003(19) 0.0068(18) 0.012(2)
C30 0.024(2) 0.026(2) 0.022(2) 0.0027(17) 0.0085(17) 0.0120(18)
C31 0.023(2) 0.024(2) 0.0201(19) 0.0075(16) 0.0118(16) 0.0149(17)
C32 0.0184(19) 0.0137(17) 0.0203(19) 0.0028(14) 0.0073(16) 0.0072(15)
C33 0.034(2) 0.025(2) 0.027(2) 0.0109(18) 0.014(2) 0.016(2)
C34 0.038(3) 0.027(2) 0.032(2) 0.012(2) 0.014(2) 0.020(2)
C35 0.037(3) 0.029(2) 0.030(2) 0.0080(19) 0.012(2) 0.023(2)
C36 0.033(2) 0.031(2) 0.026(2) 0.0078(18) 0.015(2) 0.021(2)
C37 0.028(2) 0.023(2) 0.023(2) 0.0094(17) 0.0117(18) 0.0150(18)
C38 0.022(2) 0.027(2) 0.028(2) 0.0120(18) 0.0139(18) 0.0132(18)
C39 0.028(2) 0.038(3) 0.031(2) 0.016(2) 0.018(2) 0.022(2)
C40 0.034(3) 0.050(3) 0.047(3) 0.022(3) 0.024(2) 0.026(3)
C41 0.025(3) 0.062(4) 0.051(3) 0.034(3) 0.024(2) 0.021(3)
C42 0.021(2) 0.037(3) 0.045(3) 0.021(2) 0.009(2) 0.005(2)
C43 0.032(2) 0.030(2) 0.030(2) 0.011(2) 0.017(2) 0.013(2)
C44 0.032(2) 0.021(2) 0.033(3) 0.0085(19) 0.010(2) 0.0073(19)
C45 0.049(3) 0.032(3) 0.065(4) 0.020(3) 0.034(3) 0.016(3)
C46 0.057(4) 0.041(3) 0.068(4) 0.020(3) 0.039(4) 0.012(3)
C47 0.054(4) 0.032(3) 0.052(4) 0.023(3) 0.015(3) 0.008(3)
C48 0.049(3) 0.020(2) 0.048(3) 0.011(2) 0.014(3) 0.013(2)
C49 0.038(3) 0.029(2) 0.038(3) 0.009(2) 0.011(2) 0.016(2)
C50 0.023(2) 0.020(2) 0.031(2) 0.0033(17) 0.0107(18) 0.0106(17)
C51 0.028(2) 0.024(2) 0.048(3) 0.004(2) 0.013(2) 0.009(2)
C52 0.026(2) 0.043(3) 0.044(3) 0.011(2) 0.009(2) 0.016(2)
C53 0.040(3) 0.038(3) 0.048(3) 0.016(2) 0.021(3) 0.027(2)
C54 0.044(3) 0.031(2) 0.035(3) 0.012(2) 0.017(2) 0.027(2)
C55 0.030(2) 0.026(2) 0.035(3) 0.0096(19) 0.017(2) 0.0160(19)
C56 0.028(2) 0.0160(18) 0.023(2) 0.0066(15) 0.0111(17) 0.0118(17)
C57 0.035(2) 0.025(2) 0.028(2) 0.0096(18) 0.020(2) 0.015(2)
C58 0.053(3) 0.033(3) 0.024(2) 0.014(2) 0.024(2) 0.024(2)
C59 0.041(3) 0.033(2) 0.023(2) 0.0106(19) 0.012(2) 0.023(2)
C60 0.035(3) 0.028(2) 0.024(2) 0.0102(18) 0.013(2) 0.015(2)
C61 0.029(2) 0.0180(19) 0.0172(18) 0.0063(15) 0.0089(17) 0.0127(17)
C62 0.026(2) 0.030(2) 0.021(2) 0.0087(18) 0.0083(17) 0.0135(19)
C63 0.036(3) 0.040(3) 0.044(3) 0.025(2) 0.024(2) 0.023(2)
C64 0.047(3) 0.067(4) 0.049(3) 0.034(3) 0.026(3) 0.040(3)
C65 0.030(3) 0.073(4) 0.029(3) 0.016(3) 0.011(2) 0.024(3)
C66 0.028(3) 0.047(3) 0.027(2) 0.009(2) 0.008(2) 0.010(2)
C67 0.032(2) 0.028(2) 0.020(2) 0.0030(18) 0.0098(19) 0.008(2)
C68 0.029(2) 0.0132(17) 0.0195(19) 0.0047(15) 0.0104(17) 0.0093(16)
C69 0.038(3) 0.022(2) 0.020(2) 0.0061(17) 0.0137(19) 0.0117(19)
C70 0.053(3) 0.017(2) 0.027(2) 0.0020(17) 0.023(2) 0.012(2)
C71 0.050(3) 0.019(2) 0.039(3) 0.0142(19) 0.029(2) 0.018(2)
C72 0.048(3) 0.022(2) 0.030(2) 0.0146(18) 0.024(2) 0.020(2)
C73 0.034(2) 0.0182(19) 0.0196(19) 0.0061(16) 0.0136(18) 0.0153(18)
C74 0.036(2) 0.024(2) 0.021(2) 0.0115(17) 0.0145(19) 0.0167(19)
C75 0.031(2) 0.026(2) 0.025(2) 0.0076(18) 0.0117(19) 0.0157(19)
C76 0.038(3) 0.027(2) 0.040(3) 0.016(2) 0.019(2) 0.018(2)
C77 0.048(3) 0.035(3) 0.036(3) 0.022(2) 0.028(2) 0.026(2)
C78 0.065(4) 0.030(3) 0.031(3) 0.014(2) 0.028(3) 0.027(3)
C79 0.052(3) 0.023(2) 0.024(2) 0.0082(18) 0.022(2) 0.017(2)
C80 0.043(3) 0.021(2) 0.026(2) 0.0035(18) 0.002(2) 0.017(2)
C81 0.063(4) 0.072(4) 0.048(4) 0.021(3) 0.020(3) 0.052(4)
C82 0.067(5) 0.077(5) 0.046(4) 0.011(4) 0.008(4) 0.053(4)
C83 0.081(6) 0.038(4) 0.057(5) -0.011(3) -0.028(4) 0.036(4)
C84 0.085(6) 0.040(3) 0.042(4) 0.018(3) -0.023(4) 0.016(4)
C85 0.047(3) 0.036(3) 0.046(3) 0.024(3) -0.003(3) 0.008(3)
C86 0.0155(17) 0.0157(17) 0.0137(16) 0.0069(14) 0.0066(14) 0.0083(14)
C87 0.023(2) 0.0192(19) 0.0194(19) 0.0087(15) 0.0112(16) 0.0113(16)
C88 0.031(2) 0.024(2) 0.021(2) 0.0080(17) 0.0077(18) 0.0101(19)
C89 0.046(3) 0.034(3) 0.028(2) 0.017(2) 0.017(2) 0.020(2)
C90 0.043(3) 0.031(2) 0.034(3) 0.020(2) 0.024(2) 0.021(2)
C91 0.029(2) 0.028(2) 0.034(2) 0.016(2) 0.017(2) 0.015(2)
C92 0.029(2) 0.025(2) 0.025(2) 0.0139(17) 0.0127(18) 0.0157(19)
C93 0.0169(19) 0.023(2) 0.024(2) 0.0092(17) 0.0080(16) 0.0067(16)
C94 0.031(2) 0.026(2) 0.024(2) 0.0056(18) 0.0144(19) 0.0105(19)
C95 0.035(3) 0.036(3) 0.028(3) -0.001(2) 0.013(2) 0.003(2)
C96 0.033(3) 0.063(4) 0.025(3) 0.011(3) 0.010(2) 0.005(3)
C97 0.043(3) 0.077(4) 0.032(3) 0.035(3) 0.012(2) 0.030(3)
C98 0.029(2) 0.042(3) 0.028(2) 0.020(2) 0.010(2) 0.018(2)
C99 0.025(2) 0.0211(19) 0.023(2) 0.0116(16) 0.0120(17) 0.0142(17)
C100 0.029(2) 0.027(2) 0.043(3) 0.017(2) 0.018(2) 0.016(2)
C101 0.031(3) 0.038(3) 0.062(4) 0.029(3) 0.026(3) 0.025(2)
C102 0.041(3) 0.034(3) 0.056(3) 0.023(2) 0.032(3) 0.027(2)
C103 0.033(2) 0.020(2) 0.037(3) 0.0088(19) 0.018(2) 0.0144(19)
C104 0.025(2) 0.021(2) 0.028(2) 0.0131(17) 0.0167(18) 0.0138(17)
C105 0.027(2) 0.0166(19) 0.025(2) 0.0088(16) 0.0124(18) 0.0118(17)
C106 0.045(3) 0.027(2) 0.027(2) 0.0053(19) 0.019(2) 0.008(2)
C107 0.062(4) 0.034(3) 0.027(3) 0.006(2) 0.019(3) 0.019(3)
C108 0.044(3) 0.016(2) 0.030(2) 0.0007(18) 0.005(2) 0.012(2)
C109 0.037(3) 0.019(2) 0.035(3) 0.0142(19) 0.012(2) 0.0129(19)
C110 0.029(2) 0.0179(19) 0.025(2) 0.0093(17) 0.0113(18) 0.0116(17)
C111 0.023(2) 0.0170(18) 0.0212(19) 0.0115(15) 0.0097(16) 0.0108(16)
C112 0.031(2) 0.028(2) 0.027(2) 0.0170(19) 0.0145(19) 0.019(2)
C113 0.036(3) 0.036(3) 0.032(2) 0.023(2) 0.016(2) 0.025(2)
C114 0.041(3) 0.040(3) 0.025(2) 0.022(2) 0.016(2) 0.026(2)
C115 0.038(3) 0.030(2) 0.030(2) 0.0168(19) 0.019(2) 0.023(2)
C116 0.023(2) 0.022(2) 0.0213(19) 0.0134(16) 0.0116(16) 0.0118(17)
C117 0.029(2) 0.021(2) 0.022(2) 0.0089(16) 0.0147(18) 0.0142(18)
C118 0.025(2) 0.032(2) 0.038(3) 0.017(2) 0.013(2) 0.015(2)
C119 0.030(3) 0.047(3) 0.053(3) 0.027(3) 0.011(2) 0.018(2)
C120 0.025(3) 0.046(3) 0.056(4) 0.019(3) 0.012(3) 0.005(2)
C121 0.039(3) 0.031(3) 0.046(3) 0.018(2) 0.019(3) 0.007(2)
C122 0.036(3) 0.025(2) 0.033(3) 0.016(2) 0.017(2) 0.013(2)
C123 0.037(2) 0.021(2) 0.0207(19) 0.0134(16) 0.0164(18) 0.0182(19)
C124 0.034(2) 0.026(2) 0.026(2) 0.0118(18) 0.019(2) 0.016(2)
C125 0.050(3) 0.023(2) 0.023(2) 0.0102(18) 0.018(2) 0.014(2)
C126 0.068(4) 0.029(2) 0.030(2) 0.016(2) 0.031(3) 0.031(3)
C127 0.057(3) 0.034(3) 0.042(3) 0.023(2) 0.034(3) 0.035(3)
C128 0.037(2) 0.025(2) 0.027(2) 0.0152(18) 0.018(2) 0.020(2)
C129 0.025(2) 0.022(2) 0.021(2) 0.0061(16) 0.0089(17) 0.0126(17)
C130 0.030(2) 0.030(2) 0.026(2) 0.0088(19) 0.0083(19) 0.015(2)
C131 0.033(3) 0.043(3) 0.032(3) 0.009(2) 0.008(2) 0.019(2)
C132 0.028(3) 0.029(3) 0.044(3) -0.001(2) 0.010(2) 0.006(2)
C133 0.037(3) 0.023(2) 0.049(3) 0.016(2) 0.023(3) 0.011(2)
C134 0.027(2) 0.030(2) 0.034(2) 0.013(2) 0.013(2) 0.013(2)
C135 0.025(2) 0.022(2) 0.023(2) 0.0090(16) 0.0107(17) 0.0120(17)
C136 0.034(3) 0.038(3) 0.028(2) 0.016(2) 0.016(2) 0.023(2)
C137 0.050(3) 0.045(3) 0.034(3) 0.017(2) 0.026(3) 0.029(3)
C138 0.045(3) 0.045(3) 0.025(2) 0.015(2) 0.014(2) 0.020(3)
C139 0.036(3) 0.060(4) 0.033(3) 0.020(3) 0.013(2) 0.030(3)
C140 0.032(2) 0.043(3) 0.027(2) 0.013(2) 0.013(2) 0.025(2)
C141 0.027(2) 0.023(2) 0.022(2) 0.0108(16) 0.0102(17) 0.0164(17)
C142 0.033(2) 0.021(2) 0.035(2) 0.0125(18) 0.016(2) 0.0144(19)
C143 0.043(3) 0.021(2) 0.043(3) 0.014(2) 0.020(2) 0.021(2)
C144 0.039(3) 0.027(2) 0.031(2) 0.0091(19) 0.015(2) 0.025(2)
C145 0.029(2) 0.030(2) 0.029(2) 0.0112(19) 0.0138(19) 0.019(2)
C146 0.025(2) 0.0189(19) 0.0206(19) 0.0070(15) 0.0099(16) 0.0144(17)
C147 0.052(3) 0.042(3) 0.035(3) 0.025(2) 0.029(2) 0.040(3)
C148 0.091(5) 0.062(4) 0.028(3) 0.020(3) 0.024(3) 0.057(4)
C149 0.162(10) 0.119(7) 0.033(3) 0.036(4) 0.046(5) 0.119(8)
C150 0.213(13) 0.173(11) 0.098(7) 0.116(8) 0.129(9) 0.173(11)
C151 0.133(8) 0.124(7) 0.119(8) 0.099(7) 0.112(7) 0.109(7)
C152 0.075(4) 0.078(4) 0.071(4) 0.059(4) 0.060(4) 0.062(4)
C153 0.021(2) 0.022(2) 0.025(2) 0.0111(16) 0.0091(16) 0.0140(17)
C154 0.022(2) 0.027(2) 0.042(3) 0.013(2) 0.015(2) 0.0145(19)
C155 0.023(2) 0.037(3) 0.044(3) 0.013(2) 0.008(2) 0.018(2)
C156 0.021(2) 0.037(3) 0.046(3) 0.006(2) 0.001(2) 0.013(2)
C157 0.024(2) 0.032(3) 0.031(2) 0.000(2) 0.0013(19) 0.016(2)
C158 0.020(2) 0.024(2) 0.025(2) 0.0086(17) 0.0070(17) 0.0130(17)
C159 0.024(2) 0.022(2) 0.041(3) 0.010(2) 0.000(2) 0.0082(19)
C160 0.034(3) 0.027(2) 0.048(3) 0.018(2) 0.003(2) 0.008(2)
C161 0.043(3) 0.032(3) 0.058(4) 0.025(3) 0.006(3) 0.017(3)
C162 0.060(4) 0.032(3) 0.065(4) 0.023(3) -0.001(3) 0.011(3)
C163 0.048(3) 0.033(3) 0.047(3) 0.014(3) 0.006(3) 0.007(3)
C164 0.035(3) 0.042(3) 0.042(3) 0.015(3) 0.006(2) 0.014(2)
C165 0.023(2) 0.029(2) 0.029(2) -0.007(2) 0.008(2) 0.0050(19)
C166 0.066(4) 0.030(3) 0.035(3) 0.002(2) 0.023(3) 0.011(3)
C167 0.062(4) 0.048(4) 0.046(4) 0.006(3) 0.024(3) 0.004(3)
C168 0.049(4) 0.053(4) 0.062(4) 0.003(3) 0.035(3) 0.009(3)
C169 0.038(3) 0.049(4) 0.054(4) -0.012(3) 0.013(3) 0.017(3)
C170 0.041(3) 0.048(3) 0.045(3) 0.001(3) 0.007(3) 0.028(3)
C171 0.031(3) 0.031(3) 0.039(3) 0.003(2) -0.001(2) 0.015(2)
C172 0.087(6) 0.054(5) 0.067(5) -0.019(4) 0.009(5) 0.036(5)
C173 0.047(4) 0.050(4) 0.070(4) 0.030(3) 0.024(3) 0.025(3)
C174 0.064(4) 0.042(3) 0.040(3) 0.021(3) 0.018(3) 0.026(3)
N1 0.0267(19) 0.0223(18) 0.0237(18) 0.0097(15) 0.0085(15) 0.0128(15)
N2 0.029(2) 0.0199(17) 0.0254(18) 0.0083(15) 0.0145(16) 0.0113(15)
O1 0.070(3) 0.041(3) 0.117(5) 0.032(3) 0.066(3) 0.017(2)
O2 0.078(3) 0.058(3) 0.083(3) 0.047(3) 0.051(3) 0.051(3)
O3 0.042(2) 0.052(2) 0.042(2) 0.0214(19) 0.0154(18) 0.020(2)
O4 0.143(6) 0.141(6) 0.146(6) 0.119(5) 0.116(6) 0.108(5)
O5 0.094(4) 0.043(3) 0.063(3) -0.019(2) -0.016(3) 0.031(3)
O6 0.051(3) 0.040(2) 0.123(5) 0.050(3) 0.047(3) 0.025(2)
F1 0.0345(18) 0.052(2) 0.050(2) -0.0116(17) -0.0093(16) 0.0132(16)
F2 0.054(2) 0.0441(19) 0.0407(18) 0.0225(16) 0.0164(16) 0.0188(17)
F3 0.063(2) 0.055(2) 0.055(2) 0.0092(18) -0.0006(19) 0.043(2)
F4 0.114(3) 0.127(3) 0.184(4) 0.078(3) 0.034(3) 0.082(3)
F5 0.114(3) 0.127(3) 0.184(4) 0.078(3) 0.034(3) 0.082(3)
F6 0.114(3) 0.127(3) 0.184(4) 0.078(3) 0.034(3) 0.082(3)
P1 0.0191(5) 0.0177(5) 0.0163(5) 0.0037(4) 0.0083(4) 0.0081(4)
P2 0.0244(5) 0.0191(5) 0.0156(5) 0.0058(4) 0.0091(4) 0.0103(4)
P3 0.0204(5) 0.0161(5) 0.0176(5) 0.0037(4) 0.0086(4) 0.0091(4)
P4 0.0242(5) 0.0151(5) 0.0220(5) 0.0046(4) 0.0104(4) 0.0087(4)
P5 0.0247(5) 0.0169(5) 0.0181(5) 0.0061(4) 0.0090(4) 0.0095(4)
P6 0.0291(6) 0.0164(5) 0.0189(5) 0.0068(4) 0.0091(4) 0.0119(4)
P7 0.0196(5) 0.0164(5) 0.0185(5) 0.0081(4) 0.0070(4) 0.0096(4)
P8 0.0222(5) 0.0159(4) 0.0193(5) 0.0083(4) 0.0106(4) 0.0106(4)
P9 0.0236(5) 0.0192(5) 0.0187(5) 0.0104(4) 0.0115(4) 0.0133(4)
P10 0.0214(5) 0.0204(5) 0.0212(5) 0.0094(4) 0.0097(4) 0.0123(4)
P11 0.0221(5) 0.0200(5) 0.0200(5) 0.0091(4) 0.0105(4) 0.0131(4)
P12 0.0190(5) 0.0193(5) 0.0227(5) 0.0050(4) 0.0059(4) 0.0111(4)
S1 0.0412(7) 0.0302(6) 0.0587(9) 0.0240(6) 0.0256(7) 0.0170(6)
S2 0.0360(7) 0.0208(6) 0.0440(7) 0.0114(5) 0.0127(6) 0.0067(5)
Cu1 0.0203(2) 0.0167(2) 0.0144(2) 0.00351(17) 0.00806(19) 0.00933(19)
Cu2 0.0261(3) 0.0154(2) 0.0176(2) 0.00452(18) 0.0091(2) 0.0118(2)
Cu3 0.0194(2) 0.0174(2) 0.0155(2) 0.00828(18) 0.00729(18) 0.01011(19)
Cu4 0.0196(2) 0.0188(2) 0.0183(2) 0.00685(19) 0.00635(19) 0.0118(2)
Cl1 0.112(2) 0.138(3) 0.0602(14) 0.0349(15) 0.0286(14) 0.0489(19)
Cl2 0.0424(8) 0.0560(9) 0.0828(12) 0.0371(9) 0.0258(8) 0.0256(7)
Cl3 0.0828(13) 0.0889(13) 0.0583(10) 0.0479(10) 0.0356(10) 0.0611(11)
Cl4 0.0847(12) 0.0542(9) 0.0568(9) 0.0300(8) 0.0377(9) 0.0440(9)
C175 0.034(4) 0.050(5) 0.046(4) 0.020(4) 0.022(4) 0.011(3)
Cl5 0.0402(12) 0.0556(15) 0.0495(14) 0.0057(11) 0.0120(10) 0.0236(11)
Cl6 0.0566(16) 0.0688(18) 0.0764(19) 0.0296(15) 0.0426(15) 0.0362(14)
C176 0.034(4) 0.050(5) 0.046(4) 0.020(4) 0.022(4) 0.011(3)
Cl61 0.180(7) 0.229(8) 0.236(8) 0.111(6) 0.098(6) 0.120(6)
Cl51 0.180(7) 0.229(8) 0.236(8) 0.111(6) 0.098(6) 0.120(6)

loop_
_atom_type_symbol
_atom_type_description
_atom_type_scat_dispersion_real
_atom_type_scat_dispersion_imag
_atom_type_scat_source
C C 0.0033 0.0016 'International Tables Vol C Tables 4.2.6.8 and 6.1.1.4'
H H 0.0000 0.0000 'International Tables Vol C Tables 4.2.6.8 and 6.1.1.4'
N N 0.0061 0.0033 'International Tables Vol C Tables 4.2.6.8 and 6.1.1.4'
O O 0.0106 0.0060 'International Tables Vol C Tables 4.2.6.8 and 6.1.1.4'
F F 0.0171 0.0103 'International Tables Vol C Tables 4.2.6.8 and 6.1.1.4'
P P 0.1023 0.0942 'International Tables Vol C Tables 4.2.6.8 and 6.1.1.4'
S S 0.1246 0.1234 'International Tables Vol C Tables 4.2.6.8 and 6.1.1.4'
Cu Cu 0.3201 1.2651 'International Tables Vol C Tables 4.2.6.8 and 6.1.1.4'
Cl Cl 0.1484 0.1585 'International Tables Vol C Tables 4.2.6.8 and 6.1.1.4'

loop_
_geom_angle_atom_site_label_1
_geom_angle_atom_site_label_2
_geom_angle_atom_site_label_3
_geom_angle
N1 C1 Cu1 171.5(4)
C3 C2 C7 118.9(4)
C3 C2 P1 118.2(3)
C7 C2 P1 122.6(3)
C4 C3 C2 121.8(5)
C4 C3 H3 119.1
C2 C3 H3 119.1
C3 C4 C5 118.8(5)
C3 C4 H4 120.6
C5 C4 H4 120.6
C6 C5 C4 120.0(5)
C6 C5 H5 120.0
C4 C5 H5 120.0
C7 C6 C5 120.9(5)
C7 C6 H6 119.6
C5 C6 H6 119.6
C6 C7 C2 119.5(5)
C6 C7 H7 120.2
C2 C7 H7 120.2
C13 C8 C9 118.3(4)
C13 C8 P1 123.3(3)
C9 C8 P1 118.0(3)
C10 C9 C8 121.4(4)
C10 C9 H9 119.3
C8 C9 H9 119.3
C11 C10 C9 119.3(5)
C11 C10 H10 120.3
C9 C10 H10 120.3
C12 C11 C10 120.3(5)
C12 C11 H11 119.9
C10 C11 H11 119.9
C11 C12 C13 120.1(5)
C11 C12 H12 119.9
C13 C12 H12 119.9
C8 C13 C12 120.6(5)
C8 C13 H13 119.7
C12 C13 H13 119.7
C15 C14 C19 118.6(4)
C15 C14 P1 123.2(3)
C19 C14 P1 118.2(3)
C16 C15 C14 121.5(5)
C16 C15 H15 119.2
C14 C15 H15 119.2
C15 C16 C17 120.1(5)
C15 C16 H16 119.9
C17 C16 H16 119.9
C18 C17 C16 119.4(4)
C18 C17 H17 120.3
C16 C17 H17 120.3
C17 C18 C19 120.6(4)
C17 C18 H18 119.7
C19 C18 H18 119.7
C18 C19 C14 119.8(4)
C18 C19 P2 121.8(4)
C14 C19 P2 118.3(3)
C21 C20 C25 119.0(5)
C21 C20 P2 124.3(4)
C25 C20 P2 116.6(4)
C22 C21 C20 120.0(6)
C22 C21 H21 120.0
C20 C21 H21 120.0
C23 C22 C21 120.5(6)
C23 C22 H22 119.8
C21 C22 H22 119.8
C24 C23 C22 120.6(6)
C24 C23 H23 119.7
C22 C23 H23 119.7
C23 C24 C25 120.5(8)
C23 C24 H24 119.8
C25 C24 H24 119.8
C20 C25 C24 119.4(7)
C20 C25 H25 120.3
C24 C25 H25 120.3
C27 C26 C31 118.8(4)
C27 C26 P2 123.2(4)
C31 C26 P2 117.9(3)
C28 C27 C26 121.5(5)
C28 C27 H27 119.2
C26 C27 H27 119.2
C29 C28 C27 119.0(4)
C29 C28 H28 120.5
C27 C28 H28 120.5
C30 C29 C28 120.4(4)
C30 C29 H29 119.8
C28 C29 H29 119.8
C29 C30 C31 121.3(5)
C29 C30 H30 119.3
C31 C30 H30 119.3
C30 C31 C26 118.9(4)
C30 C31 P3 122.3(4)
C26 C31 P3 118.8(3)
C33 C32 C37 118.5(4)
C33 C32 P3 121.5(3)
C37 C32 P3 119.7(3)
C34 C33 C32 120.3(4)
C34 C33 H33 119.8
C32 C33 H33 119.8
C35 C34 C33 120.3(5)
C35 C34 H34 119.8
C33 C34 H34 119.8
C36 C35 C34 120.0(4)
C36 C35 H35 120.0
C34 C35 H35 120.0
C37 C36 C35 120.5(4)
C37 C36 H36 119.7
C35 C36 H36 119.7
C36 C37 C32 120.3(4)
C36 C37 H37 119.8
C32 C37 H37 119.8
C43 C38 C39 118.4(4)
C43 C38 P3 123.5(3)
C39 C38 P3 118.0(4)
C40 C39 C38 120.6(5)
C40 C39 H39 119.7
C38 C39 H39 119.7
C39 C40 C41 120.4(5)
C39 C40 H40 119.8
C41 C40 H40 119.8
C42 C41 C40 120.2(5)
C42 C41 H41 119.9
C40 C41 H41 119.9
C41 C42 C43 119.6(5)
C41 C42 H42 120.2
C43 C42 H42 120.2
C42 C43 C38 120.8(5)
C42 C43 H43 119.6
C38 C43 H43 119.6
C49 C44 C45 119.3(5)
C49 C44 P4 119.1(4)
C45 C44 P4 121.4(4)
C46 C45 C44 119.5(6)
C46 C45 H45 120.3
C44 C45 H45 120.3
C47 C46 C45 120.7(6)
C47 C46 H46 119.7
C45 C46 H46 119.7
C46 C47 C48 119.9(5)
C46 C47 H47 120.0
C48 C47 H47 120.0
C47 C48 C49 120.9(5)
C47 C48 H48 119.5
C49 C48 H48 119.5
C44 C49 C48 119.7(5)
C44 C49 H49 120.2
C48 C49 H49 120.2
C55 C50 C51 117.7(4)
C55 C50 P4 121.5(4)
C51 C50 P4 120.1(3)
C52 C51 C50 121.8(5)
C52 C51 H51 119.1
C50 C51 H51 119.1
C51 C52 C53 119.7(5)
C51 C52 H52 120.1
C53 C52 H52 120.1
C54 C53 C52 119.3(5)
C54 C53 H53 120.3
C52 C53 H53 120.3
C53 C54 C55 120.7(5)
C53 C54 H54 119.7
C55 C54 H54 119.7
C50 C55 C54 120.7(5)
C50 C55 H55 119.7
C54 C55 H55 119.7
C57 C56 C61 119.0(4)
C57 C56 P4 121.4(4)
C61 C56 P4 119.6(3)
C58 C57 C56 120.3(5)
C58 C57 H57 119.9
C56 C57 H57 119.9
C57 C58 C59 120.3(4)
C57 C58 H58 119.8
C59 C58 H58 119.8
C60 C59 C58 120.2(5)
C60 C59 H59 119.9
C58 C59 H59 119.9
C59 C60 C61 120.9(5)
C59 C60 H60 119.5
C61 C60 H60 119.5
C60 C61 C56 119.4(4)
C60 C61 P5 123.6(4)
C56 C61 P5 117.0(3)
C67 C62 C63 118.2(5)
C67 C62 P5 123.4(4)
C63 C62 P5 118.3(4)
C64 C63 C62 120.8(5)
C64 C63 H63 119.6
C62 C63 H63 119.6
C65 C64 C63 119.6(6)
C65 C64 H64 120.2
C63 C64 H64 120.2
C64 C65 C66 121.0(5)
C64 C65 H65 119.5
C66 C65 H65 119.5
C65 C66 C67 119.3(5)
C65 C66 H66 120.3
C67 C66 H66 120.3
C62 C67 C66 121.0(5)
C62 C67 H67 119.5
C66 C67 H67 119.5
C69 C68 C73 119.3(4)
C69 C68 P5 122.2(3)
C73 C68 P5 118.4(3)
C70 C69 C68 120.5(4)
C70 C69 H69 119.8
C68 C69 H69 119.8
C71 C70 C69 120.3(4)
C71 C70 H70 119.9
C69 C70 H70 119.9
C70 C71 C72 119.8(4)
C70 C71 H71 120.1
C72 C71 H71 120.1
C73 C72 C71 120.5(5)
C73 C72 H72 119.8
C71 C72 H72 119.8
C72 C73 C68 119.6(4)
C72 C73 P6 122.8(3)
C68 C73 P6 117.6(3)
C75 C74 C79 118.4(4)
C75 C74 P6 123.6(3)
C79 C74 P6 118.0(4)
C76 C75 C74 120.4(4)
C76 C75 H75 119.8
C74 C75 H75 119.8
C77 C76 C75 120.1(5)
C77 C76 H76 120.0
C75 C76 H76 120.0
C76 C77 C78 119.9(5)
C76 C77 H77 120.0
C78 C77 H77 120.0
C79 C78 C77 120.2(5)
C79 C78 H78 119.9
C77 C78 H78 119.9
C78 C79 C74 121.0(5)
C78 C79 H79 119.5
C74 C79 H79 119.5
C81 C80 C85 118.7(6)
C81 C80 P6 118.6(5)
C85 C80 P6 122.7(5)
C80 C81 C82 122.2(7)
C80 C81 H81 118.9
C82 C81 H81 118.9
C83 C82 C81 117.9(8)
C83 C82 H82 121.1
C81 C82 H82 121.1
C82 C83 C84 121.6(7)
C82 C83 H83 119.2
C84 C83 H83 119.2
C83 C84 C85 120.1(8)
C83 C84 H84 119.9
C85 C84 H84 119.9
C84 C85 C80 119.3(7)
C84 C85 H85 120.3
C80 C85 H85 120.3
N2 C86 Cu3 172.2(4)
C88 C87 C92 118.4(4)
C88 C87 P7 118.1(3)
C92 C87 P7 123.3(3)
C87 C88 C89 120.7(4)
C87 C88 H88 119.7
C89 C88 H88 119.7
C90 C89 C88 120.1(5)
C90 C89 H89 120.0
C88 C89 H89 120.0
C91 C90 C89 119.4(5)
C91 C90 H90 120.3
C89 C90 H90 120.3
C90 C91 C92 121.3(5)
C90 C91 H91 119.3
C92 C91 H91 119.3
C91 C92 C87 120.1(4)
C91 C92 H92 120.0
C87 C92 H92 120.0
C98 C93 C94 119.5(4)
C98 C93 P7 122.3(4)
C94 C93 P7 118.0(4)
C95 C94 C93 120.6(5)
C95 C94 H94 119.7
C93 C94 H94 119.7
C96 C95 C94 119.9(6)
C96 C95 H95 120.1
C94 C95 H95 120.1
C97 C96 C95 119.6(5)
C97 C96 H96 120.2
C95 C96 H96 120.2
C96 C97 C98 121.2(5)
C96 C97 H97 119.4
C98 C97 H97 119.4
C93 C98 C97 119.2(5)
C93 C98 H98 120.4
C97 C98 H98 120.4
C100 C99 C104 118.7(4)
C100 C99 P7 122.0(3)
C104 C99 P7 119.2(3)
C99 C100 C101 121.7(5)
C99 C100 H100 119.1
C101 C100 H100 119.1
C102 C101 C100 119.2(5)
C102 C101 H101 120.4
C100 C101 H101 120.4
C103 C102 C101 120.4(4)
C103 C102 H102 119.8
C101 C102 H102 119.8
C102 C103 C104 119.8(4)
C102 C103 H103 120.1
C104 C103 H103 120.1
C99 C104 C103 120.1(4)
C99 C104 P8 117.2(3)
C103 C104 P8 122.4(3)
C110 C105 C106 119.4(4)
C110 C105 P8 122.4(3)
C106 C105 P8 117.9(3)
C107 C106 C105 119.1(5)
C107 C106 H106 120.5
C105 C106 H106 120.5
C108 C107 C106 121.3(5)
C108 C107 H107 119.3
C106 C107 H107 119.3
C107 C108 C109 119.8(4)
C107 C108 H108 120.1
C109 C108 H108 120.1
C108 C109 C110 120.1(5)
C108 C109 H109 120.0
C110 C109 H109 120.0
C109 C110 C105 120.2(4)
C109 C110 H110 119.9
C105 C110 H110 119.9
C116 C111 C112 119.9(4)
C116 C111 P8 119.3(3)
C112 C111 P8 120.8(3)
C113 C112 C111 119.6(4)
C113 C112 H112 120.2
C111 C112 H112 120.2
C114 C113 C112 120.5(4)
C114 C113 H113 119.7
C112 C113 H113 119.7
C113 C114 C115 120.3(4)
C113 C114 H114 119.9
C115 C114 H114 119.9
C116 C115 C114 120.0(4)
C116 C115 H115 120.0
C114 C115 H115 120.0
C115 C116 C111 119.7(4)
C115 C116 P9 123.2(3)
C111 C116 P9 117.1(3)
C118 C117 C122 119.8(4)
C118 C117 P9 118.2(3)
C122 C117 P9 121.9(4)
C117 C118 C119 119.5(5)
C117 C118 H118 120.3
C119 C118 H118 120.3
C120 C119 C118 120.6(5)
C120 C119 H119 119.7
C118 C119 H119 119.7
C121 C120 C119 119.7(5)
C121 C120 H120 120.1
C119 C120 H120 120.1
C120 C121 C122 120.8(5)
C120 C121 H121 119.6
C122 C121 H121 119.6
C121 C122 C117 119.6(5)
C121 C122 H122 120.2
C117 C122 H122 120.2
C128 C123 C124 119.4(4)
C128 C123 P9 122.2(4)
C124 C123 P9 118.1(3)
C123 C124 C125 119.9(5)
C123 C124 H124 120.1
C125 C124 H124 120.1
C126 C125 C124 120.4(5)
C126 C125 H125 119.8
C124 C125 H125 119.8
C127 C126 C125 119.8(4)
C127 C126 H126 120.1
C125 C126 H126 120.1
C126 C127 C128 120.3(5)
C126 C127 H127 119.8
C128 C127 H127 119.8
C123 C128 C127 120.3(5)
C123 C128 H128 119.9
C127 C128 H128 119.9
C130 C129 C134 118.9(4)
C130 C129 P10 117.5(4)
C134 C129 P10 123.6(3)
C129 C130 C131 119.7(5)
C129 C130 H130 120.1
C131 C130 H130 120.1
C132 C131 C130 120.9(5)
C132 C131 H131 119.6
C130 C131 H131 119.6
C131 C132 C133 119.9(5)
C131 C132 H132 120.0
C133 C132 H132 120.0
C132 C133 C134 120.7(5)
C132 C133 H133 119.6
C134 C133 H133 119.6
C129 C134 C133 119.9(5)
C129 C134 H134 120.1
C133 C134 H134 120.1
C140 C135 C136 118.7(4)
C140 C135 P10 123.4(4)
C136 C135 P10 117.7(3)
C135 C136 C137 120.2(5)
C135 C136 H136 119.9
C137 C136 H136 119.9
C138 C137 C136 120.2(5)
C138 C137 H137 119.9
C136 C137 H137 119.9
C139 C138 C137 119.4(5)
C139 C138 H138 120.3
C137 C138 H138 120.3
C138 C139 C140 120.9(5)
C138 C139 H139 119.6
C140 C139 H139 119.6
C135 C140 C139 120.5(5)
C135 C140 H140 119.8
C139 C140 H140 119.8
C142 C141 C146 119.0(4)
C142 C141 P10 122.4(4)
C146 C141 P10 118.6(3)
C143 C142 C141 120.5(4)
C143 C142 H142 119.7
C141 C142 H142 119.7
C144 C143 C142 120.7(4)
C144 C143 H143 119.7
C142 C143 H143 119.7
C145 C144 C143 119.6(4)
C145 C144 H144 120.2
C143 C144 H144 120.2
C144 C145 C146 121.5(5)
C144 C145 H145 119.3
C146 C145 H145 119.3
C145 C146 C141 118.7(4)
C145 C146 P11 122.4(3)
C141 C146 P11 118.9(3)
C152 C147 C148 118.1(6)
C152 C147 P11 124.9(5)
C148 C147 P11 116.7(5)
C149 C148 C147 119.1(8)
C149 C148 H148 120.4
C147 C148 H148 120.4
C150 C149 C148 120.9(9)
C150 C149 H149 119.5
C148 C149 H149 119.5
C149 C150 C151 119.7(7)
C149 C150 H150 120.2
C151 C150 H150 120.2
C152 C151 C150 119.7(9)
C152 C151 H151 120.1
C150 C151 H151 120.1
C151 C152 C147 122.2(8)
C151 C152 H152 118.9
C147 C152 H152 118.9
C154 C153 C158 118.3(4)
C154 C153 P11 123.3(3)
C158 C153 P11 118.4(3)
C155 C154 C153 120.8(4)
C155 C154 H154 119.6
C153 C154 H154 119.6
C156 C155 C154 120.3(5)
C156 C155 H155 119.8
C154 C155 H155 119.8
C155 C156 C157 120.2(5)
C155 C156 H156 119.9
C157 C156 H156 119.9
C156 C157 C158 120.6(5)
C156 C157 H157 119.7
C158 C157 H157 119.7
C157 C158 C153 119.7(4)
C157 C158 P12 121.5(3)
C153 C158 P12 118.7(3)
C160 C159 C164 117.3(5)
C160 C159 P12 119.1(4)
C164 C159 P12 123.4(4)
C159 C160 C161 120.8(5)
C159 C160 H160 119.6
C161 C160 H160 119.6
C162 C161 C160 121.6(6)
C162 C161 H161 119.2
C160 C161 H161 119.2
C161 C162 C163 119.4(6)
C161 C162 H162 120.3
C163 C162 H162 120.3
C164 C163 C162 119.7(6)
C164 C163 H163 120.1
C162 C163 H163 120.1
C163 C164 C159 120.5(6)
C163 C164 H164 119.8
C159 C164 H164 119.8
C166 C165 C170 119.6(5)
C166 C165 P12 120.6(4)
C170 C165 P12 119.7(5)
C165 C166 C167 121.5(6)
C165 C166 H166 119.3
C167 C166 H166 119.3
C168 C167 C166 117.8(8)
C168 C167 H167 121.1
C166 C167 H167 121.1
C169 C168 C167 122.6(7)
C169 C168 H168 118.7
C167 C168 H168 118.7
C168 C169 C170 119.7(7)
C168 C169 H169 120.1
C170 C169 H169 120.1
C169 C170 C165 118.7(7)
C169 C170 H170 120.7
C165 C170 H170 120.7
F3 C171 F2 108.1(5)
F3 C171 F1 108.5(4)
F2 C171 F1 107.2(5)
F3 C171 S1 111.2(4)
F2 C171 S1 110.7(4)
F1 C171 S1 110.9(4)
F6 C172 F4 103.5(10)
F6 C172 F5 111.1(9)
F4 C172 F5 106.0(8)
F6 C172 S2 111.5(6)
F4 C172 S2 114.9(7)
F5 C172 S2 109.5(8)
Cl1 C173 Cl2 109.6(4)
Cl1 C173 H17A 109.8
Cl2 C173 H17A 109.8
Cl1 C173 H17B 109.8
Cl2 C173 H17B 109.8
H17A C173 H17B 108.2
Cl4 C174 Cl3 110.9(4)
Cl4 C174 H17C 109.5
Cl3 C174 H17C 109.5
Cl4 C174 H17D 109.5
Cl3 C174 H17D 109.5
H17C C174 H17D 108.0
C1 N1 Cu2 172.2(4)
C86 N2 Cu4 175.4(4)
C2 P1 C8 101.4(2)
C2 P1 C14 103.5(2)
C8 P1 C14 105.1(2)
C2 P1 Cu1 115.11(15)
C8 P1 Cu1 126.51(14)
C14 P1 Cu1 102.81(15)
C20 P2 C26 104.0(2)
C20 P2 C19 105.4(2)
C26 P2 C19 102.27(19)
C20 P2 Cu1 132.68(15)
C26 P2 Cu1 106.04(15)
C19 P2 Cu1 102.92(15)
C38 P3 C32 104.5(2)
C38 P3 C31 104.9(2)
C32 P3 C31 101.85(19)
C38 P3 Cu1 120.23(15)
C32 P3 Cu1 117.80(14)
C31 P3 Cu1 105.36(14)
C44 P4 C50 103.8(2)
C44 P4 C56 103.2(2)
C50 P4 C56 103.7(2)
C44 P4 Cu2 124.21(17)
C50 P4 Cu2 114.44(16)
C56 P4 Cu2 105.13(15)
C62 P5 C68 105.0(2)
C62 P5 C61 103.1(2)
C68 P5 C61 102.71(19)
C62 P5 Cu2 134.14(15)
C68 P5 Cu2 102.74(14)
C61 P5 Cu2 105.49(14)
C74 P6 C73 103.2(2)
C74 P6 C80 102.0(2)
C73 P6 C80 104.4(2)
C74 P6 Cu2 110.90(15)
C73 P6 Cu2 102.68(14)
C80 P6 Cu2 130.64(18)
C87 P7 C93 104.24(19)
C87 P7 C99 102.10(19)
C93 P7 C99 104.1(2)
C87 P7 Cu3 123.21(14)
C93 P7 Cu3 114.82(14)
C99 P7 Cu3 106.14(14)
C105 P8 C111 104.03(19)
C105 P8 C104 105.3(2)
C111 P8 C104 101.4(2)
C105 P8 Cu3 133.69(15)
C111 P8 Cu3 102.57(13)
C104 P8 Cu3 105.74(14)
C117 P9 C123 103.7(2)
C117 P9 C116 102.9(2)
C123 P9 C116 105.9(2)
C117 P9 Cu3 112.28(14)
C123 P9 Cu3 126.64(14)
C116 P9 Cu3 102.98(14)
C135 P10 C129 102.4(2)
C135 P10 C141 103.3(2)
C129 P10 C141 105.7(2)
C135 P10 Cu4 119.52(15)
C129 P10 Cu4 118.57(15)
C141 P10 Cu4 105.70(15)
C146 P11 C147 104.0(2)
C146 P11 C153 104.10(19)
C147 P11 C153 106.0(2)
C146 P11 Cu4 106.07(14)
C147 P11 Cu4 129.21(16)
C153 P11 Cu4 105.04(14)
C165 P12 C159 104.3(3)
C165 P12 C158 103.4(2)
C159 P12 C158 102.8(2)
C165 P12 Cu4 126.54(17)
C159 P12 Cu4 112.65(16)
C158 P12 Cu4 104.48(14)
O2 S1 O3 115.9(3)
O2 S1 O1 115.8(3)
O3 S1 O1 114.7(3)
O2 S1 C171 102.5(3)
O3 S1 C171 102.1(2)
O1 S1 C171 103.0(3)
O5 S2 O6 117.7(4)
O5 S2 O4 114.2(5)
O6 S2 O4 112.6(4)
O5 S2 C172 102.3(4)
O6 S2 C172 105.0(4)
O4 S2 C172 102.7(5)
C1 Cu1 P1 113.91(12)
C1 Cu1 P3 123.48(12)
P1 Cu1 P3 114.47(4)
C1 Cu1 P2 122.62(11)
P1 Cu1 P2 87.00(4)
P3 Cu1 P2 87.24(4)
N1 Cu2 P4 123.45(12)
N1 Cu2 P6 112.89(12)
P4 Cu2 P6 115.37(4)
N1 Cu2 P5 124.57(12)
P4 Cu2 P5 86.94(4)
P6 Cu2 P5 85.69(4)
C86 Cu3 P7 124.24(12)
C86 Cu3 P9 111.39(12)
P7 Cu3 P9 114.58(4)
C86 Cu3 P8 126.18(12)
P7 Cu3 P8 87.10(4)
P9 Cu3 P8 86.05(4)
N2 Cu4 P10 119.41(11)
N2 Cu4 P11 121.64(11)
P10 Cu4 P11 88.83(4)
N2 Cu4 P12 115.17(11)
P10 Cu4 P12 116.84(5)
P11 Cu4 P12 88.25(4)
Cl6 C175 Cl5 114.0(6)
Cl6 C175 H17E 108.7
Cl5 C175 H17E 108.7
Cl6 C175 H17F 108.7
Cl5 C175 H17F 108.7
H17E C175 H17F 107.6
Cl51 C176 Cl61 103.6(11)
Cl51 C176 H17G 111.0
Cl61 C176 H17G 111.0
Cl51 C176 H17H 111.0
Cl61 C176 H17H 111.0
H17G C176 H17H 109.0

loop_
_geom_bond_atom_site_label_1
_geom_bond_atom_site_label_2
_geom_bond_distance
C1 N1 1.161(5)
C1 Cu1 1.932(4)
C2 C3 1.389(6)
C2 C7 1.396(7)
C2 P1 1.814(4)
C3 C4 1.374(7)
C3 H3 0.9500
C4 C5 1.393(9)
C4 H4 0.9500
C5 C6 1.386(9)
C5 H5 0.9500
C6 C7 1.377(7)
C6 H6 0.9500
C7 H7 0.9500
C8 C13 1.385(6)
C8 C9 1.401(6)
C8 P1 1.821(5)
C9 C10 1.384(7)
C9 H9 0.9500
C10 C11 1.384(7)
C10 H10 0.9500
C11 C12 1.381(8)
C11 H11 0.9500
C12 C13 1.393(7)
C12 H12 0.9500
C13 H13 0.9500
C14 C15 1.390(6)
C14 C19 1.405(6)
C14 P1 1.829(4)
C15 C16 1.379(7)
C15 H15 0.9500
C16 C17 1.397(8)
C16 H16 0.9500
C17 C18 1.385(7)
C17 H17 0.9500
C18 C19 1.404(6)
C18 H18 0.9500
C19 P2 1.842(5)
C20 C21 1.396(8)
C20 C25 1.400(8)
C20 P2 1.818(5)
C21 C22 1.392(8)
C21 H21 0.9500
C22 C23 1.370(12)
C22 H22 0.9500
C23 C24 1.360(13)
C23 H23 0.9500
C24 C25 1.408(10)
C24 H24 0.9500
C25 H25 0.9500
C26 C27 1.397(6)
C26 C31 1.418(6)
C26 P2 1.820(4)
C27 C28 1.390(7)
C27 H27 0.9500
C28 C29 1.387(8)
C28 H28 0.9500
C29 C30 1.386(7)
C29 H29 0.9500
C30 C31 1.388(6)
C30 H30 0.9500
C31 P3 1.837(4)
C32 C33 1.391(6)
C32 C37 1.409(6)
C32 P3 1.830(4)
C33 C34 1.389(7)
C33 H33 0.9500
C34 C35 1.378(7)
C34 H34 0.9500
C35 C36 1.378(7)
C35 H35 0.9500
C36 C37 1.374(6)
C36 H36 0.9500
C37 H37 0.9500
C38 C43 1.394(7)
C38 C39 1.411(6)
C38 P3 1.815(5)
C39 C40 1.368(7)
C39 H39 0.9500
C40 C41 1.388(9)
C40 H40 0.9500
C41 C42 1.387(8)
C41 H41 0.9500
C42 C43 1.390(7)
C42 H42 0.9500
C43 H43 0.9500
C44 C49 1.377(7)
C44 C45 1.422(8)
C44 P4 1.825(5)
C45 C46 1.393(8)
C45 H45 0.9500
C46 C47 1.371(10)
C46 H46 0.9500
C47 C48 1.376(10)
C47 H47 0.9500
C48 C49 1.404(8)
C48 H48 0.9500
C49 H49 0.9500
C50 C55 1.395(6)
C50 C51 1.397(7)
C50 P4 1.826(5)
C51 C52 1.382(8)
C51 H51 0.9500
C52 C53 1.398(8)
C52 H52 0.9500
C53 C54 1.377(8)
C53 H53 0.9500
C54 C55 1.397(7)
C54 H54 0.9500
C55 H55 0.9500
C56 C57 1.406(6)
C56 C61 1.414(6)
C56 P4 1.833(5)
C57 C58 1.387(7)
C57 H57 0.9500
C58 C59 1.391(8)
C58 H58 0.9500
C59 C60 1.373(7)
C59 H59 0.9500
C60 C61 1.399(6)
C60 H60 0.9500
C61 P5 1.834(4)
C62 C67 1.388(7)
C62 C63 1.397(7)
C62 P5 1.818(5)
C63 C64 1.393(8)
C63 H63 0.9500
C64 C65 1.372(9)
C64 H64 0.9500
C65 C66 1.375(9)
C65 H65 0.9500
C66 C67 1.397(8)
C66 H66 0.9500
C67 H67 0.9500
C68 C69 1.402(6)
C68 C73 1.405(6)
C68 P5 1.831(4)
C69 C70 1.389(7)
C69 H69 0.9500
C70 C71 1.381(8)
C70 H70 0.9500
C71 C72 1.402(7)
C71 H71 0.9500
C72 C73 1.392(6)
C72 H72 0.9500
C73 P6 1.832(4)
C74 C75 1.395(7)
C74 C79 1.405(6)
C74 P6 1.808(5)
C75 C76 1.390(7)
C75 H75 0.9500
C76 C77 1.382(7)
C76 H76 0.9500
C77 C78 1.389(8)
C77 H77 0.9500
C78 C79 1.364(8)
C78 H78 0.9500
C79 H79 0.9500
C80 C81 1.361(9)
C80 C85 1.395(9)
C80 P6 1.832(5)
C81 C82 1.410(9)
C81 H81 0.9500
C82 C83 1.351(13)
C82 H82 0.9500
C83 C84 1.373(14)
C83 H83 0.9500
C84 C85 1.395(9)
C84 H84 0.9500
C85 H85 0.9500
C86 N2 1.154(5)
C86 Cu3 1.925(4)
C87 C88 1.393(6)
C87 C92 1.403(6)
C87 P7 1.818(4)
C88 C89 1.398(7)
C88 H88 0.9500
C89 C90 1.389(8)
C89 H89 0.9500
C90 C91 1.369(7)
C90 H90 0.9500
C91 C92 1.389(6)
C91 H91 0.9500
C92 H92 0.9500
C93 C98 1.383(7)
C93 C94 1.395(6)
C93 P7 1.827(4)
C94 C95 1.387(7)
C94 H94 0.9500
C95 C96 1.386(10)
C95 H95 0.9500
C96 C97 1.374(10)
C96 H96 0.9500
C97 C98 1.403(8)
C97 H97 0.9500
C98 H98 0.9500
C99 C100 1.377(7)
C99 C104 1.403(6)
C99 P7 1.836(4)
C100 C101 1.393(7)
C100 H100 0.9500
C101 C102 1.388(8)
C101 H101 0.9500
C102 C103 1.386(7)
C102 H102 0.9500
C103 C104 1.402(6)
C103 H103 0.9500
C104 P8 1.835(4)
C105 C110 1.391(6)
C105 C106 1.407(7)
C105 P8 1.825(4)
C106 C107 1.391(7)
C106 H106 0.9500
C107 C108 1.367(8)
C107 H107 0.9500
C108 C109 1.389(7)
C108 H108 0.9500
C109 C110 1.390(6)
C109 H109 0.9500
C110 H110 0.9500
C111 C116 1.400(6)
C111 C112 1.405(6)
C111 P8 1.833(4)
C112 C113 1.399(6)
C112 H112 0.9500
C113 C114 1.375(7)
C113 H113 0.9500
C114 C115 1.399(6)
C114 H114 0.9500
C115 C116 1.396(6)
C115 H115 0.9500
C116 P9 1.829(4)
C117 C118 1.390(7)
C117 C122 1.392(6)
C117 P9 1.817(5)
C118 C119 1.390(7)
C118 H118 0.9500
C119 C120 1.379(9)
C119 H119 0.9500
C120 C121 1.374(9)
C120 H120 0.9500
C121 C122 1.385(8)
C121 H121 0.9500
C122 H122 0.9500
C123 C128 1.384(7)
C123 C124 1.396(7)
C123 P9 1.826(4)
C124 C125 1.401(6)
C124 H124 0.9500
C125 C126 1.380(8)
C125 H125 0.9500
C126 C127 1.380(8)
C126 H126 0.9500
C127 C128 1.400(6)
C127 H127 0.9500
C128 H128 0.9500
C129 C130 1.388(7)
C129 C134 1.390(7)
C129 P10 1.828(5)
C130 C131 1.396(7)
C130 H130 0.9500
C131 C132 1.357(9)
C131 H131 0.9500
C132 C133 1.364(9)
C132 H132 0.9500
C133 C134 1.393(7)
C133 H133 0.9500
C134 H134 0.9500
C135 C140 1.382(7)
C135 C136 1.388(6)
C135 P10 1.820(5)
C136 C137 1.405(7)
C136 H136 0.9500
C137 C138 1.380(8)
C137 H137 0.9500
C138 C139 1.366(8)
C138 H138 0.9500
C139 C140 1.398(7)
C139 H139 0.9500
C140 H140 0.9500
C141 C142 1.397(6)
C141 C146 1.416(6)
C141 P10 1.832(4)
C142 C143 1.389(7)
C142 H142 0.9500
C143 C144 1.387(7)
C143 H143 0.9500
C144 C145 1.369(7)
C144 H144 0.9500
C145 C146 1.410(6)
C145 H145 0.9500
C146 P11 1.816(4)
C147 C152 1.382(9)
C147 C148 1.398(8)
C147 P11 1.823(5)
C148 C149 1.392(11)
C148 H148 0.9500
C149 C150 1.372(16)
C149 H149 0.9500
C150 C151 1.374(16)
C150 H150 0.9500
C151 C152 1.360(9)
C151 H151 0.9500
C152 H152 0.9500
C153 C154 1.403(6)
C153 C158 1.409(6)
C153 P11 1.826(4)
C154 C155 1.384(7)
C154 H154 0.9500
C155 C156 1.371(8)
C155 H155 0.9500
C156 C157 1.384(7)
C156 H156 0.9500
C157 C158 1.393(6)
C157 H157 0.9500
C158 P12 1.830(4)
C159 C160 1.359(7)
C159 C164 1.421(8)
C159 P12 1.825(5)
C160 C161 1.383(8)
C160 H160 0.9500
C161 C162 1.335(9)
C161 H161 0.9500
C162 C163 1.388(10)
C162 H162 0.9500
C163 C164 1.371(9)
C163 H163 0.9500
C164 H164 0.9500
C165 C166 1.327(9)
C165 C170 1.420(8)
C165 P12 1.823(5)
C166 C167 1.402(9)
C166 H166 0.9500
C167 C168 1.357(11)
C167 H167 0.9500
C168 C169 1.343(12)
C168 H168 0.9500
C169 C170 1.382(9)
C169 H169 0.9500
C170 H170 0.9500
C171 F3 1.317(6)
C171 F2 1.328(7)
C171 F1 1.334(6)
C171 S1 1.827(6)
C172 F6 1.282(10)
C172 F4 1.289(12)
C172 F5 1.369(13)
C172 S2 1.797(10)
C173 Cl1 1.751(8)
C173 Cl2 1.756(7)
C173 H17A 0.9900
C173 H17B 0.9900
C174 Cl4 1.768(7)
C174 Cl3 1.771(7)
C174 H17C 0.9900
C174 H17D 0.9900
N1 Cu2 1.932(4)
N2 Cu4 1.931(4)
O1 S1 1.444(5)
O2 S1 1.428(5)
O3 S1 1.433(4)
O4 S2 1.422(6)
O5 S2 1.383(5)
O6 S2 1.403(4)
P1 Cu1 2.2810(12)
P2 Cu1 2.2880(12)
P3 Cu1 2.2843(11)
P4 Cu2 2.2758(12)
P5 Cu2 2.3070(12)
P6 Cu2 2.2924(12)
P7 Cu3 2.2743(12)
P8 Cu3 2.2947(11)
P9 Cu3 2.2943(11)
P10 Cu4 2.2617(12)
P11 Cu4 2.2646(12)
P12 Cu4 2.2705(12)
C175 Cl6 1.729(11)
C175 Cl5 1.733(10)
C175 H17E 0.9900
C175 H17F 0.9900
C176 Cl51 1.748(11)
C176 Cl61 1.766(11)
C176 H17G 0.9900
C176 H17H 0.9900
